data_4333980
loop_
_publ_author_name
'Arunabha Thakur'
'Kiran Kumar Varma Chakrahari'
'Bijan Mondal'
'Sundargopal Ghosh'

_publ_section_title
;
 Novel Triple-Decker Sandwich Complex with a Six-Membered [B3Co2(\m4-Te)]
 Ring as the Middle Deck
;
_journal_name_full 'Inorganic Chemistry'
_journal_page_first 2262
_journal_page_last 2264
_journal_paper_doi 10.1021/ic3022358
_journal_volume 52
_journal_year 2013
_chemical_formula_sum 'C26 H33 B3 Co2 Mo2 O6 Se'
_chemical_formula_weight 862.65
_chemical_name_systematic
; 
 ? 
;
_space_group_IT_number 33
_symmetry_cell_setting orthorhombic
_symmetry_space_group_name_Hall 'P 2c -2n'
_symmetry_space_group_name_H-M 'P n a 21'
_atom_sites_solution_hydrogens geom
_atom_sites_solution_primary direct
_atom_sites_solution_secondary difmap
_audit_creation_method SHELXL-97
_cell_angle_alpha 90.00
_cell_angle_beta 90.00
_cell_angle_gamma 90.00
_cell_formula_units_Z 4
_cell_length_a 15.8493(5)
_cell_length_b 12.1257(4)
_cell_length_c 15.9708(5)
_cell_measurement_reflns_used 7479
_cell_measurement_temperature 173(2)
_cell_measurement_theta_max 26.2
_cell_measurement_theta_min 2.6
_cell_volume 3069.33(17)
_computing_cell_refinement 'APEX2/SAINT (Bruker, 2004)'
_computing_data_collection 'APEX2 (Bruker, 2004)'
_computing_data_reduction 'SAINT/XPREP (Bruker, 2004)'
_computing_molecular_graphics 'ORTEP3 (Farrugia, 1997) and Mercury (Bruno et al., 2002)'
_computing_publication_material 'SHELXL-97 (Sheldrick, 2008)'
_computing_structure_refinement 'SHELXL-97 (Sheldrick, 2008)'
_computing_structure_solution 'SIR92 (Altornare et al., 1993)'
_diffrn_ambient_temperature 173(2)
_diffrn_measured_fraction_theta_full 1.000
_diffrn_measured_fraction_theta_max 1.000
_diffrn_measurement_device_type 'Bruker axs kappa apex2 CCD diffractometer'
_diffrn_measurement_method '\w and \f scan'
_diffrn_radiation_monochromator graphite
_diffrn_radiation_source 'fine-focus sealed tube'
_diffrn_radiation_type MoK\a
_diffrn_radiation_wavelength 0.71073
_diffrn_reflns_av_R_equivalents 0.0523
_diffrn_reflns_av_sigmaI/netI 0.0466
_diffrn_reflns_limit_h_max 16
_diffrn_reflns_limit_h_min -18
_diffrn_reflns_limit_k_max 14
_diffrn_reflns_limit_k_min -14
_diffrn_reflns_limit_l_max 18
_diffrn_reflns_limit_l_min -18
_diffrn_reflns_number 31042
_diffrn_reflns_theta_full 25.00
_diffrn_reflns_theta_max 25.00
_diffrn_reflns_theta_min 2.11
_diffrn_standards_decay_% 0
_exptl_absorpt_coefficient_mu 3.084
_exptl_absorpt_correction_T_max 0.631
_exptl_absorpt_correction_T_min 0.482
_exptl_absorpt_correction_type multi-scan
_exptl_absorpt_process_details 'SADABS(Bruker, 1999)'
_exptl_crystal_colour brown
_exptl_crystal_density_diffrn 1.867
_exptl_crystal_description block
_exptl_crystal_F_000 1696
_exptl_crystal_size_max 0.25
_exptl_crystal_size_mid 0.20
_exptl_crystal_size_min 0.18
_refine_diff_density_max 0.361
_refine_diff_density_min -0.378
_refine_diff_density_rms 0.076
_refine_ls_abs_structure_details 'Flack H D (1983), Acta Cryst. A39, 876-881'
_refine_ls_abs_structure_Flack 0.010(7)
_refine_ls_extinction_method none
_refine_ls_goodness_of_fit_ref 1.010
_refine_ls_hydrogen_treatment mixed
_refine_ls_matrix_type full
_refine_ls_number_parameters 383
_refine_ls_number_reflns 5311
_refine_ls_number_restraints 1
_refine_ls_restrained_S_all 1.010
_refine_ls_R_factor_all 0.0428
_refine_ls_R_factor_gt 0.0266
_refine_ls_shift/su_max 0.001
_refine_ls_shift/su_mean 0.000
_refine_ls_structure_factor_coef Fsqd
_refine_ls_weighting_details 'calc w=1/[\s^2^(Fo^2^)+(0.0138P)^2^+0.0000P] where P=(Fo^2^+2Fc^2^)/3'
_refine_ls_weighting_scheme calc
_refine_ls_wR_factor_gt 0.0416
_refine_ls_wR_factor_ref 0.0452
_reflns_number_gt 4458
_reflns_number_total 5311
_reflns_threshold_expression >2sigma(I)
_cod_data_source_file ic3022358_si_002_4.cif
_cod_data_source_block shelxl_2
_cod_database_code 4333980

loop_
_symmetry_equiv_pos_as_xyz
'x, y, z'
'-x, -y, z+1/2'
'x+1/2, -y+1/2, z'
'-x+1/2, y+1/2, z+1/2'

loop_
_atom_site_label
_atom_site_type_symbol
_atom_site_fract_x
_atom_site_fract_y
_atom_site_fract_z
_atom_site_U_iso_or_equiv
_atom_site_adp_type
_atom_site_occupancy
_atom_site_symmetry_multiplicity
_atom_site_calc_flag
_atom_site_refinement_flags
B1 B 0.2380(3) 0.3685(4) 0.3777(4) 0.0334(13) Uani 1 1 d .
B2 B 0.1616(4) 0.4214(4) 0.4407(4) 0.0425(15) Uani 1 1 d .
B3 B 0.2345(4) 0.3311(5) 0.4794(4) 0.0382(15) Uani 1 1 d .
C1 C 0.1401(4) 0.5229(4) 0.2596(4) 0.0489(15) Uani 1 1 d .
C2 C 0.2189(3) 0.5562(4) 0.2270(3) 0.0384(13) Uani 1 1 d .
C3 C 0.2346(3) 0.6662(4) 0.2521(3) 0.0383(12) Uani 1 1 d .
C4 C 0.1653(3) 0.7002(4) 0.3030(3) 0.0471(14) Uani 1 1 d .
C5 C 0.1091(3) 0.6104(4) 0.3077(3) 0.0495(14) Uani 1 1 d .
C6 C 0.0924(4) 0.4216(5) 0.2385(4) 0.080(2) Uani 1 1 d .
H6A H 0.0679 0.3905 0.2896 0.120 Uiso 1 1 calc R
H6B H 0.1306 0.3676 0.2131 0.120 Uiso 1 1 calc R
H6C H 0.0473 0.4397 0.1989 0.120 Uiso 1 1 calc R
C7 C 0.2705(4) 0.4919(5) 0.1649(3) 0.0672(18) Uani 1 1 d .
H7A H 0.2624 0.4128 0.1745 0.101 Uiso 1 1 calc R
H7B H 0.3303 0.5104 0.1718 0.101 Uiso 1 1 calc R
H7C H 0.2525 0.5106 0.1080 0.101 Uiso 1 1 calc R
C8 C 0.3050(4) 0.7377(5) 0.2223(3) 0.0647(18) Uani 1 1 d .
H8A H 0.3559 0.6929 0.2146 0.097 Uiso 1 1 calc R
H8B H 0.3161 0.7954 0.2638 0.097 Uiso 1 1 calc R
H8C H 0.2894 0.7718 0.1689 0.097 Uiso 1 1 calc R
C9 C 0.1514(4) 0.8155(4) 0.3363(4) 0.084(2) Uani 1 1 d .
H9A H 0.2056 0.8543 0.3394 0.126 Uiso 1 1 calc R
H9B H 0.1264 0.8113 0.3923 0.126 Uiso 1 1 calc R
H9C H 0.1132 0.8555 0.2988 0.126 Uiso 1 1 calc R
C10 C 0.0207(3) 0.6156(5) 0.3455(4) 0.091(2) Uani 1 1 d .
H10A H -0.0211 0.6220 0.3005 0.136 Uiso 1 1 calc R
H10B H 0.0164 0.6798 0.3825 0.136 Uiso 1 1 calc R
H10C H 0.0099 0.5482 0.3777 0.136 Uiso 1 1 calc R
C11 C 0.3877(3) 0.2097(4) 0.3977(3) 0.0415(14) Uani 1 1 d .
C12 C 0.4330(3) 0.2810(4) 0.3448(3) 0.0430(13) Uani 1 1 d .
C13 C 0.4957(3) 0.3341(4) 0.3937(3) 0.0433(14) Uani 1 1 d .
C14 C 0.4873(3) 0.2989(4) 0.4773(3) 0.0398(13) Uani 1 1 d .
C15 C 0.4193(3) 0.2200(4) 0.4787(3) 0.0395(13) Uani 1 1 d .
C16 C 0.3247(4) 0.1253(4) 0.3686(5) 0.077(2) Uani 1 1 d .
H16A H 0.3518 0.0527 0.3658 0.116 Uiso 1 1 calc R
H16B H 0.3037 0.1457 0.3130 0.116 Uiso 1 1 calc R
H16C H 0.2774 0.1224 0.4081 0.116 Uiso 1 1 calc R
C17 C 0.4255(4) 0.2886(5) 0.2511(3) 0.078(2) Uani 1 1 d .
H17A H 0.4605 0.2314 0.2251 0.116 Uiso 1 1 calc R
H17B H 0.4446 0.3614 0.2324 0.116 Uiso 1 1 calc R
H17C H 0.3665 0.2778 0.2347 0.116 Uiso 1 1 calc R
C18 C 0.5681(3) 0.4029(4) 0.3600(5) 0.081(2) Uani 1 1 d .
H18A H 0.5819 0.4613 0.4001 0.122 Uiso 1 1 calc R
H18B H 0.5516 0.4361 0.3065 0.122 Uiso 1 1 calc R
H18C H 0.6176 0.3557 0.3515 0.122 Uiso 1 1 calc R
C19 C 0.5444(3) 0.3222(5) 0.5488(4) 0.076(2) Uani 1 1 d .
H19A H 0.5875 0.2645 0.5522 0.113 Uiso 1 1 calc R
H19B H 0.5117 0.3236 0.6008 0.113 Uiso 1 1 calc R
H19C H 0.5716 0.3939 0.5404 0.113 Uiso 1 1 calc R
C20 C 0.3972(4) 0.1464(5) 0.5516(4) 0.071(2) Uani 1 1 d .
H20A H 0.3361 0.1346 0.5530 0.107 Uiso 1 1 calc R
H20B H 0.4153 0.1815 0.6039 0.107 Uiso 1 1 calc R
H20C H 0.4259 0.0753 0.5454 0.107 Uiso 1 1 calc R
C21 C 0.3454(3) 0.4048(4) 0.5698(3) 0.0412(13) Uani 1 1 d .
C22 C 0.1768(4) 0.6216(4) 0.4766(3) 0.0551(16) Uani 1 1 d .
C23 C 0.1689(4) 0.4787(4) 0.6124(3) 0.0509(16) Uani 1 1 d .
C24 C 0.3009(4) 0.6120(5) 0.5944(4) 0.0619(17) Uani 1 1 d .
C25 C 0.3444(4) 0.7645(5) 0.4766(4) 0.0681(19) Uani 1 1 d .
C26 C 0.4633(4) 0.6115(5) 0.5349(4) 0.0611(16) Uani 1 1 d .
Co1 Co 0.24375(4) 0.49301(5) 0.53118(4) 0.03737(17) Uani 1 1 d .
Co2 Co 0.36001(5) 0.61933(5) 0.49051(4) 0.04168(19) Uani 1 1 d .
Mo1 Mo 0.23490(2) 0.55715(3) 0.37379(2) 0.02985(10) Uani 1 1 d .
Mo2 Mo 0.36368(2) 0.39505(3) 0.44381(3) 0.02727(9) Uani 1 1 d .
O1 O 0.3655(2) 0.3825(3) 0.6385(2) 0.0677(12) Uani 1 1 d .
O2 O 0.1315(3) 0.6833(3) 0.5093(2) 0.0863(16) Uani 1 1 d .
O3 O 0.1175(3) 0.4734(4) 0.6616(3) 0.0862(16) Uani 1 1 d .
O4 O 0.3370(3) 0.8573(3) 0.4702(3) 0.118(2) Uani 1 1 d .
O5 O 0.5285(3) 0.6062(4) 0.5623(3) 0.0989(17) Uani 1 1 d .
O6 O 0.2972(3) 0.6547(4) 0.6588(3) 0.1027(18) Uani 1 1 d .
Se1 Se 0.38904(3) 0.55745(4) 0.35508(3) 0.03311(12) Uani 1 1 d .
H1X H 0.223(2) 0.253(3) 0.512(2) 0.033(11) Uiso 1 1 d .
H2X H 0.231(3) 0.322(4) 0.326(3) 0.046(14) Uiso 1 1 d .
H3X H 0.091(3) 0.418(3) 0.450(3) 0.046(13) Uiso 1 1 d .

loop_
_atom_site_aniso_label
_atom_site_aniso_U_11
_atom_site_aniso_U_22
_atom_site_aniso_U_33
_atom_site_aniso_U_23
_atom_site_aniso_U_13
_atom_site_aniso_U_12
B1 0.025(3) 0.030(3) 0.045(4) 0.002(3) -0.007(3) -0.001(2)
B2 0.038(4) 0.038(3) 0.052(4) 0.005(3) 0.006(4) -0.005(3)
B3 0.025(3) 0.031(3) 0.058(4) 0.006(3) 0.007(3) -0.001(3)
C1 0.047(4) 0.046(3) 0.053(4) 0.010(3) -0.018(3) 0.009(3)
C2 0.044(4) 0.042(3) 0.029(3) 0.006(2) -0.007(2) 0.014(3)
C3 0.042(3) 0.036(3) 0.037(3) 0.014(2) -0.004(3) 0.000(3)
C4 0.061(4) 0.042(3) 0.038(3) 0.011(3) -0.006(3) 0.022(3)
C5 0.031(3) 0.056(4) 0.061(4) 0.023(3) 0.004(3) 0.017(3)
C6 0.072(5) 0.072(4) 0.095(5) 0.020(4) -0.047(4) -0.022(4)
C7 0.082(5) 0.077(4) 0.043(4) -0.005(3) -0.010(3) 0.043(4)
C8 0.081(4) 0.060(4) 0.053(4) 0.031(3) -0.001(3) -0.010(3)
C9 0.151(7) 0.049(4) 0.053(4) 0.009(3) 0.009(4) 0.043(4)
C10 0.041(4) 0.129(6) 0.102(6) 0.033(5) 0.020(4) 0.037(4)
C11 0.030(3) 0.032(3) 0.062(4) 0.001(3) -0.003(3) 0.015(2)
C12 0.053(3) 0.038(3) 0.037(3) 0.001(2) 0.003(3) 0.023(3)
C13 0.033(3) 0.036(3) 0.061(4) 0.012(3) 0.015(3) 0.012(2)
C14 0.022(3) 0.046(3) 0.052(4) -0.003(3) -0.006(2) 0.021(2)
C15 0.031(3) 0.037(3) 0.051(4) 0.017(3) 0.004(3) 0.011(2)
C16 0.066(4) 0.038(3) 0.128(6) -0.022(4) -0.022(4) 0.006(3)
C17 0.108(5) 0.085(5) 0.040(4) -0.002(3) 0.003(3) 0.060(4)
C18 0.039(3) 0.064(4) 0.142(6) 0.012(5) 0.051(4) 0.003(3)
C19 0.045(4) 0.098(5) 0.083(5) -0.022(4) -0.019(4) 0.023(4)
C20 0.067(4) 0.064(4) 0.082(5) 0.039(3) 0.015(4) 0.017(3)
C21 0.043(3) 0.045(3) 0.036(3) 0.004(2) 0.007(3) 0.007(3)
C22 0.071(4) 0.048(4) 0.047(4) 0.013(3) 0.010(3) 0.017(3)
C23 0.060(4) 0.044(3) 0.049(4) 0.016(3) 0.015(3) 0.018(3)
C24 0.082(5) 0.052(4) 0.051(4) -0.005(3) 0.019(3) -0.005(3)
C25 0.092(5) 0.048(4) 0.065(5) -0.003(3) 0.022(3) -0.010(4)
C26 0.069(4) 0.067(4) 0.047(4) -0.004(3) -0.013(3) -0.016(4)
Co1 0.0411(4) 0.0371(4) 0.0339(4) 0.0070(3) 0.0124(3) 0.0052(3)
Co2 0.0520(5) 0.0341(4) 0.0389(4) -0.0022(3) 0.0043(4) -0.0070(4)
Mo1 0.0308(2) 0.0273(2) 0.0314(2) 0.0067(2) 0.0049(2) 0.00472(18)
Mo2 0.0254(2) 0.0271(2) 0.0293(2) 0.0057(2) 0.0029(2) 0.00145(18)
O1 0.066(3) 0.105(3) 0.033(2) 0.014(2) -0.001(2) 0.024(2)
O2 0.125(4) 0.076(3) 0.058(3) 0.012(2) 0.032(3) 0.071(3)
O3 0.089(4) 0.090(4) 0.080(3) 0.028(3) 0.056(3) 0.031(3)
O4 0.168(5) 0.031(3) 0.154(6) 0.003(3) 0.040(4) -0.002(3)
O5 0.086(4) 0.106(4) 0.104(4) -0.004(3) -0.046(3) -0.031(3)
O6 0.150(5) 0.102(4) 0.056(3) -0.035(3) 0.035(3) -0.037(3)
Se1 0.0324(3) 0.0328(2) 0.0342(3) 0.0077(2) 0.0067(2) -0.0015(2)

loop_
_atom_type_symbol
_atom_type_description
_atom_type_scat_dispersion_real
_atom_type_scat_dispersion_imag
_atom_type_scat_source
C C 0.0033 0.0016 'International Tables Vol C Tables 4.2.6.8 and 6.1.1.4'
H H 0.0000 0.0000 'International Tables Vol C Tables 4.2.6.8 and 6.1.1.4'
B B 0.0013 0.0007 'International Tables Vol C Tables 4.2.6.8 and 6.1.1.4'
O O 0.0106 0.0060 'International Tables Vol C Tables 4.2.6.8 and 6.1.1.4'
Co Co 0.3494 0.9721 'International Tables Vol C Tables 4.2.6.8 and 6.1.1.4'
Se Se -0.0929 2.2259 'International Tables Vol C Tables 4.2.6.8 and 6.1.1.4'
Mo Mo -1.6832 0.6857 'International Tables Vol C Tables 4.2.6.8 and 6.1.1.4'

loop_
_geom_angle_atom_site_label_1
_geom_angle_atom_site_label_2
_geom_angle_atom_site_label_3
_geom_angle
B3 B1 B2 60.5(4)
B3 B1 Mo2 67.7(3)
B2 B1 Mo2 107.1(4)
B3 B1 Mo1 107.1(4)
B2 B1 Mo1 67.9(2)
Mo2 B1 Mo1 83.66(17)
B3 B1 H2X 130(3)
B2 B1 H2X 129(2)
Mo2 B1 H2X 123(2)
Mo1 B1 H2X 122(3)
B1 B2 B3 59.4(3)
B1 B2 Co1 96.9(3)
B3 B2 Co1 66.5(3)
B1 B2 Mo1 68.4(3)
B3 B2 Mo1 106.7(3)
Co1 B2 Mo1 73.27(18)
B1 B2 H3X 140(2)
B3 B2 H3X 127(2)
Co1 B2 H3X 122(2)
Mo1 B2 H3X 126(2)
B1 B3 B2 60.1(4)
B1 B3 Co1 97.1(3)
B2 B3 Co1 66.3(3)
B1 B3 Mo2 68.7(3)
B2 B3 Mo2 107.6(3)
Co1 B3 Mo2 73.75(18)
B1 B3 H1X 134(2)
B2 B3 H1X 128(2)
Co1 B3 H1X 129(2)
Mo2 B3 H1X 124(2)
C5 C1 C2 107.2(5)
C5 C1 C6 125.1(6)
C2 C1 C6 127.2(5)
C5 C1 Mo1 70.8(3)
C2 C1 Mo1 71.1(3)
C6 C1 Mo1 129.5(4)
C1 C2 C3 108.7(4)
C1 C2 C7 125.2(5)
C3 C2 C7 125.4(5)
C1 C2 Mo1 74.4(3)
C3 C2 Mo1 72.2(3)
C7 C2 Mo1 126.9(3)
C2 C3 C4 107.3(4)
C2 C3 C8 126.1(5)
C4 C3 C8 126.1(5)
C2 C3 Mo1 72.8(3)
C4 C3 Mo1 72.2(3)
C8 C3 Mo1 126.1(4)
C5 C4 C3 107.1(4)
C5 C4 C9 127.1(5)
C3 C4 C9 125.4(5)
C5 C4 Mo1 72.5(3)
C3 C4 Mo1 72.5(3)
C9 C4 Mo1 125.6(4)
C1 C5 C4 109.5(5)
C1 C5 C10 124.8(5)
C4 C5 C10 124.8(5)
C1 C5 Mo1 74.9(3)
C4 C5 Mo1 72.5(3)
C10 C5 Mo1 127.9(4)
C1 C6 H6A 109.5
C1 C6 H6B 109.5
H6A C6 H6B 109.5
C1 C6 H6C 109.5
H6A C6 H6C 109.5
H6B C6 H6C 109.5
C2 C7 H7A 109.5
C2 C7 H7B 109.5
H7A C7 H7B 109.5
C2 C7 H7C 109.5
H7A C7 H7C 109.5
H7B C7 H7C 109.5
C3 C8 H8A 109.5
C3 C8 H8B 109.5
H8A C8 H8B 109.5
C3 C8 H8C 109.5
H8A C8 H8C 109.5
H8B C8 H8C 109.5
C4 C9 H9A 109.5
C4 C9 H9B 109.5
H9A C9 H9B 109.5
C4 C9 H9C 109.5
H9A C9 H9C 109.5
H9B C9 H9C 109.5
C5 C10 H10A 109.5
C5 C10 H10B 109.5
H10A C10 H10B 109.5
C5 C10 H10C 109.5
H10A C10 H10C 109.5
H10B C10 H10C 109.5
C15 C11 C12 108.6(4)
C15 C11 C16 125.9(5)
C12 C11 C16 125.0(5)
C15 C11 Mo2 71.8(3)
C12 C11 Mo2 71.8(3)
C16 C11 Mo2 128.9(3)
C11 C12 C13 107.9(4)
C11 C12 C17 126.5(5)
C13 C12 C17 125.1(5)
C11 C12 Mo2 73.8(3)
C13 C12 Mo2 72.1(3)
C17 C12 Mo2 126.3(3)
C14 C13 C12 108.5(4)
C14 C13 C18 125.1(5)
C12 C13 C18 125.7(5)
C14 C13 Mo2 71.9(3)
C12 C13 Mo2 73.0(3)
C18 C13 Mo2 128.3(3)
C13 C14 C15 106.7(4)
C13 C14 C19 127.8(5)
C15 C14 C19 124.8(5)
C13 C14 Mo2 73.2(3)
C15 C14 Mo2 73.1(2)
C19 C14 Mo2 126.2(3)
C11 C15 C14 108.3(4)
C11 C15 C20 125.5(5)
C14 C15 C20 125.3(5)
C11 C15 Mo2 74.2(3)
C14 C15 Mo2 71.3(3)
C20 C15 Mo2 128.7(3)
C11 C16 H16A 109.5
C11 C16 H16B 109.5
H16A C16 H16B 109.5
C11 C16 H16C 109.5
H16A C16 H16C 109.5
H16B C16 H16C 109.5
C12 C17 H17A 109.5
C12 C17 H17B 109.5
H17A C17 H17B 109.5
C12 C17 H17C 109.5
H17A C17 H17C 109.5
H17B C17 H17C 109.5
C13 C18 H18A 109.5
C13 C18 H18B 109.5
H18A C18 H18B 109.5
C13 C18 H18C 109.5
H18A C18 H18C 109.5
H18B C18 H18C 109.5
C14 C19 H19A 109.5
C14 C19 H19B 109.5
H19A C19 H19B 109.5
C14 C19 H19C 109.5
H19A C19 H19C 109.5
H19B C19 H19C 109.5
C15 C20 H20A 109.5
C15 C20 H20B 109.5
H20A C20 H20B 109.5
C15 C20 H20C 109.5
H20A C20 H20C 109.5
H20B C20 H20C 109.5
O1 C21 Co1 128.4(4)
O1 C21 Mo2 150.6(4)
Co1 C21 Mo2 81.00(19)
O2 C22 Mo1 152.7(5)
O2 C22 Co1 127.6(4)
Mo1 C22 Co1 79.6(2)
O3 C23 Co1 175.8(5)
O6 C24 Co2 141.2(5)
O6 C24 Co1 139.4(5)
Co2 C24 Co1 79.4(2)
O4 C25 Co2 177.2(7)
O5 C26 Co2 179.5(7)
C23 Co1 C24 90.3(3)
C23 Co1 C21 105.0(2)
C24 Co1 C21 82.3(2)
C23 Co1 C22 92.2(2)
C24 Co1 C22 84.3(2)
C21 Co1 C22 158.2(2)
C23 Co1 B2 92.7(3)
C24 Co1 B2 157.3(2)
C21 Co1 B2 118.5(2)
C22 Co1 B2 73.1(2)
C23 Co1 B3 98.5(2)
C24 Co1 B3 154.0(2)
C21 Co1 B3 71.8(2)
C22 Co1 B3 119.5(2)
B2 Co1 B3 47.2(2)
C23 Co1 Co2 138.71(19)
C24 Co1 Co2 49.03(17)
C21 Co1 Co2 79.36(14)
C22 Co1 Co2 78.83(17)
B2 Co1 Co2 121.85(16)
B3 Co1 Co2 121.12(16)
C23 Co1 Mo1 133.92(18)
C24 Co1 Mo1 107.18(17)
C21 Co1 Mo1 119.18(15)
C22 Co1 Mo1 49.52(16)
B2 Co1 Mo1 55.99(16)
B3 Co1 Mo1 84.16(16)
Co2 Co1 Mo1 66.91(3)
C23 Co1 Mo2 145.83(16)
C24 Co1 Mo2 105.55(18)
C21 Co1 Mo2 49.61(14)
C22 Co1 Mo2 118.91(16)
B2 Co1 Mo2 84.16(17)
B3 Co1 Mo2 55.32(15)
Co2 Co1 Mo2 66.73(2)
Mo1 Co1 Mo2 70.55(2)
C26 Co2 C25 103.2(3)
C26 Co2 C24 95.9(3)
C25 Co2 C24 94.9(2)
C26 Co2 Se1 99.8(2)
C25 Co2 Se1 103.20(18)
C24 Co2 Se1 152.54(18)
C26 Co2 Co1 122.92(19)
C25 Co2 Co1 122.4(2)
C24 Co2 Co1 51.60(18)
Se1 Co2 Co1 100.97(3)
C26 Co2 Mo2 91.99(18)
C25 Co2 Mo2 156.6(2)
C24 Co2 Mo2 101.25(17)
Se1 Co2 Mo2 56.026(19)
Co1 Co2 Mo2 59.31(2)
C26 Co2 Mo1 153.02(19)
C25 Co2 Mo1 94.8(2)
C24 Co2 Mo1 102.5(2)
Se1 Co2 Mo1 56.02(2)
Co1 Co2 Mo1 59.12(2)
Mo2 Co2 Mo1 65.323(18)
C22 Mo1 B2 70.7(2)
C22 Mo1 B1 111.8(2)
B2 Mo1 B1 43.7(2)
C22 Mo1 C5 82.7(2)
B2 Mo1 C5 88.6(2)
B1 Mo1 C5 107.78(19)
C22 Mo1 C4 83.8(2)
B2 Mo1 C4 121.3(2)
B1 Mo1 C4 139.6(2)
C5 Mo1 C4 34.94(17)
C22 Mo1 C3 116.70(19)
B2 Mo1 C3 142.4(2)
B1 Mo1 C3 125.8(2)
C5 Mo1 C3 58.12(18)
C4 Mo1 C3 35.37(17)
C22 Mo1 C2 139.0(2)
B2 Mo1 C2 114.0(2)
B1 Mo1 C2 91.4(2)
C5 Mo1 C2 57.52(17)
C4 Mo1 C2 58.26(17)
C3 Mo1 C2 35.00(17)
C22 Mo1 C1 113.3(2)
B2 Mo1 C1 85.0(2)
B1 Mo1 C1 82.00(19)
C5 Mo1 C1 34.29(17)
C4 Mo1 C1 57.80(17)
C3 Mo1 C1 57.84(18)
C2 Mo1 C1 34.49(18)
C22 Mo1 Se1 123.08(17)
B2 Mo1 Se1 124.32(15)
B1 Mo1 Se1 89.06(14)
C5 Mo1 Se1 142.04(13)
C4 Mo1 Se1 114.00(14)
C3 Mo1 Se1 84.29(13)
C2 Mo1 Se1 89.20(13)
C1 Mo1 Se1 121.96(15)
C22 Mo1 Co1 50.86(15)
B2 Mo1 Co1 50.75(18)
B1 Mo1 Co1 71.22(17)
C5 Mo1 Co1 123.74(13)
C4 Mo1 Co1 134.69(13)
C3 Mo1 Co1 162.70(13)
C2 Mo1 Co1 162.29(13)
C1 Mo1 Co1 135.04(15)
Se1 Mo1 Co1 93.64(2)
C22 Mo1 Co2 71.54(17)
B2 Mo1 Co2 103.96(17)
B1 Mo1 Co2 103.54(15)
C5 Mo1 Co2 145.07(14)
C4 Mo1 Co2 116.79(14)
C3 Mo1 Co2 113.37(13)
C2 Mo1 Co2 137.15(13)
C1 Mo1 Co2 170.99(14)
Se1 Mo1 Co2 51.89(2)
Co1 Mo1 Co2 53.97(2)
C22 Mo1 Mo2 104.74(15)
B2 Mo1 Mo2 72.77(15)
B1 Mo1 Mo2 48.01(14)
C5 Mo1 Mo2 155.79(14)
C4 Mo1 Mo2 165.68(14)
C3 Mo1 Mo2 131.89(13)
C2 Mo1 Mo2 115.70(12)
C1 Mo1 Mo2 125.94(12)
Se1 Mo1 Mo2 51.717(15)
Co1 Mo1 Mo2 54.808(18)
Co2 Mo1 Mo2 57.283(17)
C21 Mo2 B3 69.1(2)
C21 Mo2 B1 110.0(2)
B3 Mo2 B1 43.6(2)
C21 Mo2 C14 85.53(18)
B3 Mo2 C14 121.9(2)
B1 Mo2 C14 140.10(18)
C21 Mo2 C13 118.66(19)
B3 Mo2 C13 141.34(18)
B1 Mo2 C13 125.0(2)
C14 Mo2 C13 34.87(14)
C21 Mo2 C15 82.68(18)
B3 Mo2 C15 88.32(19)
B1 Mo2 C15 107.95(18)
C14 Mo2 C15 35.65(16)
C13 Mo2 C15 57.86(15)
C21 Mo2 C12 139.38(18)
B3 Mo2 C12 112.8(2)
B1 Mo2 C12 90.8(2)
C14 Mo2 C12 58.28(17)
C13 Mo2 C12 34.90(16)
C15 Mo2 C12 57.37(16)
C21 Mo2 C11 112.41(18)
B3 Mo2 C11 84.24(19)
B1 Mo2 C11 82.16(17)
C14 Mo2 C11 58.01(17)
C13 Mo2 C11 57.38(16)
C15 Mo2 C11 34.02(16)
C12 Mo2 C11 34.31(15)
C21 Mo2 Se1 123.09(14)
B3 Mo2 Se1 124.56(15)
B1 Mo2 Se1 89.37(13)
C14 Mo2 Se1 113.19(13)
C13 Mo2 Se1 84.86(11)
C15 Mo2 Se1 142.51(12)
C12 Mo2 Se1 90.40(12)
C11 Mo2 Se1 123.23(13)
C21 Mo2 Co1 49.39(14)
B3 Mo2 Co1 50.93(15)
B1 Mo2 Co1 71.28(16)
C14 Mo2 Co1 134.86(13)
C13 Mo2 Co1 163.49(14)
C15 Mo2 Co1 123.21(12)
C12 Mo2 Co1 161.57(13)
C11 Mo2 Co1 134.35(12)
Se1 Mo2 Co1 93.55(2)
C21 Mo2 Co2 71.31(14)
B3 Mo2 Co2 104.21(15)
B1 Mo2 Co2 103.95(13)
C14 Mo2 Co2 115.90(12)
C13 Mo2 Co2 114.20(12)
C15 Mo2 Co2 144.17(13)
C12 Mo2 Co2 138.44(13)
C11 Mo2 Co2 171.56(12)
Se1 Mo2 Co2 51.95(2)
Co1 Mo2 Co2 53.96(2)
C21 Mo2 Mo1 103.29(14)
B3 Mo2 Mo1 72.96(15)
B1 Mo2 Mo1 48.33(12)
C14 Mo2 Mo1 164.95(13)
C13 Mo2 Mo1 132.21(12)
C15 Mo2 Mo1 156.26(13)
C12 Mo2 Mo1 116.24(12)
C11 Mo2 Mo1 126.79(12)
Se1 Mo2 Mo1 51.778(14)
Co1 Mo2 Mo1 54.645(18)
Co2 Mo2 Mo1 57.394(19)
Co2 Se1 Mo2 72.02(2)
Co2 Se1 Mo1 72.09(2)
Mo2 Se1 Mo1 76.505(18)

loop_
_geom_bond_atom_site_label_1
_geom_bond_atom_site_label_2
_geom_bond_distance
B1 B3 1.688(8)
B1 B2 1.701(8)
B1 Mo2 2.278(6)
B1 Mo1 2.290(5)
B1 H2X 1.00(4)
B2 B3 1.708(8)
B2 Co1 2.131(7)
B2 Mo1 2.281(5)
B2 H3X 1.13(4)
B3 Co1 2.135(6)
B3 Mo2 2.262(6)
B3 H1X 1.10(4)
C1 C5 1.400(7)
C1 C2 1.411(7)
C1 C6 1.481(7)
C1 Mo1 2.399(5)
C2 C3 1.416(7)
C2 C7 1.503(7)
C2 Mo1 2.358(5)
C3 C4 1.427(7)
C3 C8 1.491(7)
C3 Mo1 2.351(5)
C4 C5 1.409(7)
C4 C9 1.512(7)
C4 Mo1 2.346(5)
C5 C10 1.527(7)
C5 Mo1 2.346(5)
C6 H6A 0.9800
C6 H6B 0.9800
C6 H6C 0.9800
C7 H7A 0.9800
C7 H7B 0.9800
C7 H7C 0.9800
C8 H8A 0.9800
C8 H8B 0.9800
C8 H8C 0.9800
C9 H9A 0.9800
C9 H9B 0.9800
C9 H9C 0.9800
C10 H10A 0.9800
C10 H10B 0.9800
C10 H10C 0.9800
C11 C15 1.393(7)
C11 C12 1.406(6)
C11 C16 1.504(7)
C11 Mo2 2.396(5)
C12 C13 1.418(7)
C12 C17 1.505(7)
C12 Mo2 2.370(5)
C13 C14 1.409(6)
C13 C18 1.517(6)
C13 Mo2 2.359(5)
C14 C15 1.441(7)
C14 C19 1.483(7)
C14 Mo2 2.342(4)
C15 C20 1.509(6)
C15 Mo2 2.366(4)
C16 H16A 0.9800
C16 H16B 0.9800
C16 H16C 0.9800
C17 H17A 0.9800
C17 H17B 0.9800
C17 H17C 0.9800
C18 H18A 0.9800
C18 H18B 0.9800
C18 H18C 0.9800
C19 H19A 0.9800
C19 H19B 0.9800
C19 H19C 0.9800
C20 H20A 0.9800
C20 H20B 0.9800
C20 H20C 0.9800
C21 O1 1.174(6)
C21 Co1 2.030(5)
C21 Mo2 2.036(5)
C22 O2 1.161(6)
C22 Mo1 2.038(6)
C22 Co1 2.078(5)
C23 O3 1.133(6)
C23 Co1 1.767(6)
C24 O6 1.153(6)
C24 Co2 1.907(6)
C24 Co1 1.980(6)
C25 O4 1.136(6)
C25 Co2 1.791(6)
C26 O5 1.124(7)
C26 Co2 1.786(6)
Co1 Co2 2.4827(10)
Co1 Mo1 2.6350(8)
Co1 Mo2 2.6403(8)
Co2 Se1 2.3352(9)
Co2 Mo2 2.8207(7)
Co2 Mo1 2.8242(8)
Mo1 Se1 2.4612(6)
Mo1 Mo2 3.0464(5)
Mo2 Se1 2.4592(6)

loop_
_geom_torsion_atom_site_label_1
_geom_torsion_atom_site_label_2
_geom_torsion_atom_site_label_3
_geom_torsion_atom_site_label_4
_geom_torsion
Mo2 B1 B2 B3 -50.9(3)
Mo1 B1 B2 B3 -126.4(3)
B3 B1 B2 Co1 57.5(3)
Mo2 B1 B2 Co1 6.6(3)
Mo1 B1 B2 Co1 -68.92(18)
B3 B1 B2 Mo1 126.4(3)
Mo2 B1 B2 Mo1 75.5(2)
Mo2 B1 B3 B2 126.7(3)
Mo1 B1 B3 B2 51.3(3)
B2 B1 B3 Co1 -57.3(3)
Mo2 B1 B3 Co1 69.42(19)
Mo1 B1 B3 Co1 -6.0(3)
B2 B1 B3 Mo2 -126.7(3)
Mo1 B1 B3 Mo2 -75.5(2)
Co1 B2 B3 B1 -114.2(3)
Mo1 B2 B3 B1 -51.4(3)
B1 B2 B3 Co1 114.2(3)
Mo1 B2 B3 Co1 62.8(2)
B1 B2 B3 Mo2 51.6(3)
Co1 B2 B3 Mo2 -62.6(3)
Mo1 B2 B3 Mo2 0.1(4)
C5 C1 C2 C3 -2.6(6)
C6 C1 C2 C3 169.7(5)
Mo1 C1 C2 C3 -64.6(3)
C5 C1 C2 C7 -173.7(5)
C6 C1 C2 C7 -1.3(8)
Mo1 C1 C2 C7 124.4(5)
C5 C1 C2 Mo1 61.9(4)
C6 C1 C2 Mo1 -125.7(5)
C1 C2 C3 C4 1.6(6)
C7 C2 C3 C4 172.6(4)
Mo1 C2 C3 C4 -64.4(3)
C1 C2 C3 C8 -171.5(5)
C7 C2 C3 C8 -0.5(8)
Mo1 C2 C3 C8 122.6(5)
C1 C2 C3 Mo1 66.0(3)
C7 C2 C3 Mo1 -123.0(5)
C2 C3 C4 C5 0.0(6)
C8 C3 C4 C5 173.1(5)
Mo1 C3 C4 C5 -64.7(3)
C2 C3 C4 C9 -173.6(5)
C8 C3 C4 C9 -0.5(8)
Mo1 C3 C4 C9 121.7(5)
C2 C3 C4 Mo1 64.8(3)
C8 C3 C4 Mo1 -122.1(5)
C2 C1 C5 C4 2.7(6)
C6 C1 C5 C4 -169.9(5)
Mo1 C1 C5 C4 64.9(4)
C2 C1 C5 C10 171.9(5)
C6 C1 C5 C10 -0.7(9)
Mo1 C1 C5 C10 -125.9(5)
C2 C1 C5 Mo1 -62.2(4)
C6 C1 C5 Mo1 125.3(5)
C3 C4 C5 C1 -1.7(6)
C9 C4 C5 C1 171.8(5)
Mo1 C4 C5 C1 -66.4(4)
C3 C4 C5 C10 -170.9(5)
C9 C4 C5 C10 2.6(9)
Mo1 C4 C5 C10 124.4(6)
C3 C4 C5 Mo1 64.7(3)
C9 C4 C5 Mo1 -121.8(5)
C15 C11 C12 C13 1.8(5)
C16 C11 C12 C13 -170.2(4)
Mo2 C11 C12 C13 64.6(3)
C15 C11 C12 C17 173.7(5)
C16 C11 C12 C17 1.7(8)
Mo2 C11 C12 C17 -123.5(5)
C15 C11 C12 Mo2 -62.8(3)
C16 C11 C12 Mo2 125.2(5)
C11 C12 C13 C14 -2.2(5)
C17 C12 C13 C14 -174.2(4)
Mo2 C12 C13 C14 63.5(3)
C11 C12 C13 C18 169.0(4)
C17 C12 C13 C18 -3.0(8)
Mo2 C12 C13 C18 -125.3(5)
C11 C12 C13 Mo2 -65.7(3)
C17 C12 C13 Mo2 122.2(5)
C12 C13 C14 C15 1.7(5)
C18 C13 C14 C15 -169.6(4)
Mo2 C13 C14 C15 66.0(3)
C12 C13 C14 C19 172.5(5)
C18 C13 C14 C19 1.3(8)
Mo2 C13 C14 C19 -123.2(5)
C12 C13 C14 Mo2 -64.2(3)
C18 C13 C14 Mo2 124.5(5)
C12 C11 C15 C14 -0.7(5)
C16 C11 C15 C14 171.1(4)
Mo2 C11 C15 C14 -63.6(3)
C12 C11 C15 C20 -170.5(4)
C16 C11 C15 C20 1.4(8)
Mo2 C11 C15 C20 126.7(5)
C12 C11 C15 Mo2 62.8(3)
C16 C11 C15 Mo2 -125.3(5)
C13 C14 C15 C11 -0.6(5)
C19 C14 C15 C11 -171.8(4)
Mo2 C14 C15 C11 65.5(3)
C13 C14 C15 C20 169.2(4)
C19 C14 C15 C20 -2.0(8)
Mo2 C14 C15 C20 -124.7(5)
C13 C14 C15 Mo2 -66.1(3)
C19 C14 C15 Mo2 122.7(5)
O3 C23 Co1 C24 98(8)
O3 C23 Co1 C21 -180(100)
O3 C23 Co1 C22 14(8)
O3 C23 Co1 B2 -59(8)
O3 C23 Co1 B3 -106(8)
O3 C23 Co1 Co2 90(8)
O3 C23 Co1 Mo1 -16(8)
O3 C23 Co1 Mo2 -143(8)
O6 C24 Co1 C23 5.5(9)
Co2 C24 Co1 C23 -172.4(2)
O6 C24 Co1 C21 -99.6(9)
Co2 C24 Co1 C21 82.6(2)
O6 C24 Co1 C22 97.7(9)
Co2 C24 Co1 C22 -80.1(2)
O6 C24 Co1 B2 103.2(10)
Co2 C24 Co1 B2 -74.7(6)
O6 C24 Co1 B3 -104.8(10)
Co2 C24 Co1 B3 77.3(5)
O6 C24 Co1 Co2 177.9(10)
O6 C24 Co1 Mo1 142.2(8)
Co2 C24 Co1 Mo1 -35.7(2)
O6 C24 Co1 Mo2 -143.8(9)
Co2 C24 Co1 Mo2 38.3(2)
O1 C21 Co1 C23 -24.9(6)
Mo2 C21 Co1 C23 153.8(2)
O1 C21 Co1 C24 63.3(5)
Mo2 C21 Co1 C24 -118.0(2)
O1 C21 Co1 C22 116.0(7)
Mo2 C21 Co1 C22 -65.4(6)
O1 C21 Co1 B2 -126.5(5)
Mo2 C21 Co1 B2 52.2(3)
O1 C21 Co1 B3 -119.1(6)
Mo2 C21 Co1 B3 59.6(2)
O1 C21 Co1 Co2 112.9(5)
Mo2 C21 Co1 Co2 -68.42(11)
O1 C21 Co1 Mo1 168.7(5)
Mo2 C21 Co1 Mo1 -12.6(2)
O1 C21 Co1 Mo2 -178.7(6)
O2 C22 Co1 C23 26.9(6)
Mo1 C22 Co1 C23 -151.6(2)
O2 C22 Co1 C24 -63.2(6)
Mo1 C22 Co1 C24 118.4(2)
O2 C22 Co1 C21 -115.6(7)
Mo1 C22 Co1 C21 66.0(6)
O2 C22 Co1 B2 119.0(7)
Mo1 C22 Co1 B2 -59.4(2)
O2 C22 Co1 B3 127.9(6)
Mo1 C22 Co1 B3 -50.5(3)
O2 C22 Co1 Co2 -112.5(6)
Mo1 C22 Co1 Co2 69.08(14)
O2 C22 Co1 Mo1 178.4(7)
O2 C22 Co1 Mo2 -167.8(5)
Mo1 C22 Co1 Mo2 13.8(2)
B1 B2 Co1 C23 -151.3(3)
B3 B2 Co1 C23 -99.1(3)
Mo1 B2 Co1 C23 143.69(19)
B1 B2 Co1 C24 111.5(6)
B3 B2 Co1 C24 163.7(6)
Mo1 B2 Co1 C24 46.5(7)
B1 B2 Co1 C21 -42.7(4)
B3 B2 Co1 C21 9.6(4)
Mo1 B2 Co1 C21 -107.6(2)
B1 B2 Co1 C22 117.2(3)
B3 B2 Co1 C22 169.4(3)
Mo1 B2 Co1 C22 52.18(19)
B1 B2 Co1 B3 -52.3(3)
Mo1 B2 Co1 B3 -117.2(3)
B1 B2 Co1 Co2 52.5(3)
B3 B2 Co1 Co2 104.7(3)
Mo1 B2 Co1 Co2 -12.5(2)
B1 B2 Co1 Mo1 65.0(3)
B3 B2 Co1 Mo1 117.2(3)
B1 B2 Co1 Mo2 -5.5(3)
B3 B2 Co1 Mo2 46.8(3)
Mo1 B2 Co1 Mo2 -70.44(11)
B1 B3 Co1 C23 138.6(3)
B2 B3 Co1 C23 85.8(3)
Mo2 B3 Co1 C23 -156.0(2)
B1 B3 Co1 C24 -112.9(5)
B2 B3 Co1 C24 -165.7(5)
Mo2 B3 Co1 C24 -47.6(6)
B1 B3 Co1 C21 -118.3(3)
B2 B3 Co1 C21 -171.1(3)
Mo2 B3 Co1 C21 -52.98(18)
B1 B3 Co1 C22 41.2(4)
B2 B3 Co1 C22 -11.7(4)
Mo2 B3 Co1 C22 106.5(2)
B1 B3 Co1 B2 52.9(3)
Mo2 B3 Co1 B2 118.2(3)
B1 B3 Co1 Co2 -53.5(3)
B2 B3 Co1 Co2 -106.3(3)
Mo2 B3 Co1 Co2 11.8(2)
B1 B3 Co1 Mo1 5.0(3)
B2 B3 Co1 Mo1 -47.8(3)
Mo2 B3 Co1 Mo1 70.35(11)
B1 B3 Co1 Mo2 -65.3(3)
B2 B3 Co1 Mo2 -118.2(3)
O5 C26 Co2 C25 -112(88)
O5 C26 Co2 C24 151(100)
O5 C26 Co2 Se1 -6(88)
O5 C26 Co2 Co1 104(88)
O5 C26 Co2 Mo2 50(88)
O5 C26 Co2 Mo1 18(88)
O4 C25 Co2 C26 -21(12)
O4 C25 Co2 C24 77(12)
O4 C25 Co2 Se1 -124(12)
O4 C25 Co2 Co1 124(12)
O4 C25 Co2 Mo2 -150(12)
O4 C25 Co2 Mo1 180(100)
O6 C24 Co2 C26 54.2(10)
Co1 C24 Co2 C26 -128.0(2)
O6 C24 Co2 C25 -49.6(10)
Co1 C24 Co2 C25 128.2(3)
O6 C24 Co2 Se1 178.9(6)
Co1 C24 Co2 Se1 -3.3(5)
O6 C24 Co2 Co1 -177.8(11)
O6 C24 Co2 Mo2 147.4(9)
Co1 C24 Co2 Mo2 -34.75(19)
O6 C24 Co2 Mo1 -145.6(9)
Co1 C24 Co2 Mo1 32.18(18)
C23 Co1 Co2 C26 80.7(4)
C24 Co1 Co2 C26 69.1(3)
C21 Co1 Co2 C26 -19.9(3)
C22 Co1 Co2 C26 161.2(3)
B2 Co1 Co2 C26 -136.9(3)
B3 Co1 Co2 C26 -80.9(3)
Mo1 Co1 Co2 C26 -148.2(2)
Mo2 Co1 Co2 C26 -70.4(2)
C23 Co1 Co2 C25 -56.4(4)
C24 Co1 Co2 C25 -68.0(3)
C21 Co1 Co2 C25 -157.1(3)
C22 Co1 Co2 C25 24.1(3)
B2 Co1 Co2 C25 85.9(3)
B3 Co1 Co2 C25 141.9(3)
Mo1 Co1 Co2 C25 74.7(2)
Mo2 Co1 Co2 C25 152.5(2)
C23 Co1 Co2 C24 11.6(4)
C21 Co1 Co2 C24 -89.0(3)
C22 Co1 Co2 C24 92.1(3)
B2 Co1 Co2 C24 154.0(3)
B3 Co1 Co2 C24 -150.0(3)
Mo1 Co1 Co2 C24 142.7(2)
Mo2 Co1 Co2 C24 -139.5(2)
C23 Co1 Co2 Se1 -169.9(3)
C24 Co1 Co2 Se1 178.5(2)
C21 Co1 Co2 Se1 89.45(15)
C22 Co1 Co2 Se1 -89.39(16)
B2 Co1 Co2 Se1 -27.56(19)
B3 Co1 Co2 Se1 28.44(19)
Mo1 Co1 Co2 Se1 -38.82(2)
Mo2 Co1 Co2 Se1 39.02(2)
C23 Co1 Co2 Mo2 151.1(3)
C24 Co1 Co2 Mo2 139.5(2)
C21 Co1 Co2 Mo2 50.44(15)
C22 Co1 Co2 Mo2 -128.41(16)
B2 Co1 Co2 Mo2 -66.58(18)
B3 Co1 Co2 Mo2 -10.57(19)
Mo1 Co1 Co2 Mo2 -77.833(18)
C23 Co1 Co2 Mo1 -131.1(3)
C24 Co1 Co2 Mo1 -142.7(2)
C21 Co1 Co2 Mo1 128.27(15)
C22 Co1 Co2 Mo1 -50.57(16)
B2 Co1 Co2 Mo1 11.25(18)
B3 Co1 Co2 Mo1 67.26(19)
Mo2 Co1 Co2 Mo1 77.833(18)
O2 C22 Mo1 B2 -122.7(12)
Co1 C22 Mo1 B2 54.6(2)
O2 C22 Mo1 B1 -137.8(11)
Co1 C22 Mo1 B1 39.5(2)
O2 C22 Mo1 C5 -31.5(11)
Co1 C22 Mo1 C5 145.7(2)
O2 C22 Mo1 C4 3.6(12)
Co1 C22 Mo1 C4 -179.1(2)
O2 C22 Mo1 C3 17.1(12)
Co1 C22 Mo1 C3 -165.60(15)
O2 C22 Mo1 C2 -17.9(13)
Co1 C22 Mo1 C2 159.3(2)
O2 C22 Mo1 C1 -47.3(12)
Co1 C22 Mo1 C1 129.99(18)
O2 C22 Mo1 Se1 118.4(11)
Co1 C22 Mo1 Se1 -64.4(2)
O2 C22 Mo1 Co1 -177.3(13)
O2 C22 Mo1 Co2 124.6(12)
Co1 C22 Mo1 Co2 -58.14(12)
O2 C22 Mo1 Mo2 172.0(11)
Co1 C22 Mo1 Mo2 -10.75(18)
B1 B2 Mo1 C22 -159.4(4)
B3 B2 Mo1 C22 -113.1(4)
Co1 B2 Mo1 C22 -54.7(2)
B3 B2 Mo1 B1 46.3(4)
Co1 B2 Mo1 B1 104.7(3)
B1 B2 Mo1 C5 117.8(3)
B3 B2 Mo1 C5 164.2(4)
Co1 B2 Mo1 C5 -137.46(19)
B1 B2 Mo1 C4 130.9(3)
B3 B2 Mo1 C4 177.2(3)
Co1 B2 Mo1 C4 -124.45(19)
B1 B2 Mo1 C3 91.6(4)
B3 B2 Mo1 C3 137.9(4)
Co1 B2 Mo1 C3 -163.7(2)
B1 B2 Mo1 C2 64.6(3)
B3 B2 Mo1 C2 110.9(4)
Co1 B2 Mo1 C2 169.31(15)
B1 B2 Mo1 C1 83.7(3)
B3 B2 Mo1 C1 130.0(4)
Co1 B2 Mo1 C1 -171.62(19)
B1 B2 Mo1 Se1 -42.0(4)
B3 B2 Mo1 Se1 4.3(5)
Co1 B2 Mo1 Se1 62.7(2)
B1 B2 Mo1 Co1 -104.7(3)
B3 B2 Mo1 Co1 -58.4(3)
B1 B2 Mo1 Co2 -95.1(3)
B3 B2 Mo1 Co2 -48.8(4)
Co1 B2 Mo1 Co2 9.59(16)
B1 B2 Mo1 Mo2 -46.4(3)
B3 B2 Mo1 Mo2 -0.1(3)
Co1 B2 Mo1 Mo2 58.28(11)
B3 B1 Mo1 C22 -26.3(4)
B2 B1 Mo1 C22 20.9(4)
Mo2 B1 Mo1 C22 -90.5(2)
B3 B1 Mo1 B2 -47.2(4)
Mo2 B1 Mo1 B2 -111.4(4)
B3 B1 Mo1 C5 -115.3(3)
B2 B1 Mo1 C5 -68.2(4)
Mo2 B1 Mo1 C5 -179.61(17)
B3 B1 Mo1 C4 -133.2(4)
B2 B1 Mo1 C4 -86.0(4)
Mo2 B1 Mo1 C4 162.5(2)
B3 B1 Mo1 C3 -178.4(3)
B2 B1 Mo1 C3 -131.3(3)
Mo2 B1 Mo1 C3 117.3(2)
B3 B1 Mo1 C2 -171.5(3)
B2 B1 Mo1 C2 -124.4(3)
Mo2 B1 Mo1 C2 124.20(19)
B3 B1 Mo1 C1 -138.2(4)
B2 B1 Mo1 C1 -91.1(3)
Mo2 B1 Mo1 C1 157.5(2)
B3 B1 Mo1 Se1 99.3(3)
B2 B1 Mo1 Se1 146.4(3)
Mo2 B1 Mo1 Se1 35.02(15)
B3 B1 Mo1 Co1 5.1(3)
B2 B1 Mo1 Co1 52.3(3)
Mo2 B1 Mo1 Co1 -59.14(13)
B3 B1 Mo1 Co2 49.0(3)
B2 B1 Mo1 Co2 96.2(3)
Mo2 B1 Mo1 Co2 -15.27(19)
B3 B1 Mo1 Mo2 64.3(3)
B2 B1 Mo1 Mo2 111.4(4)
C1 C5 Mo1 C22 -153.7(4)
C4 C5 Mo1 C22 89.7(3)
C10 C5 Mo1 C22 -31.1(5)
C1 C5 Mo1 B2 -83.0(3)
C4 C5 Mo1 B2 160.4(4)
C10 C5 Mo1 B2 39.5(5)
C1 C5 Mo1 B1 -43.2(4)
C4 C5 Mo1 B1 -159.7(3)
C10 C5 Mo1 B1 79.4(5)
C1 C5 Mo1 C4 116.6(5)
C10 C5 Mo1 C4 -120.8(7)
C1 C5 Mo1 C3 78.4(3)
C4 C5 Mo1 C3 -38.1(3)
C10 C5 Mo1 C3 -159.0(6)
C1 C5 Mo1 C2 36.8(3)
C4 C5 Mo1 C2 -79.8(3)
C10 C5 Mo1 C2 159.4(6)
C4 C5 Mo1 C1 -116.6(5)
C10 C5 Mo1 C1 122.6(7)
C1 C5 Mo1 Se1 69.4(4)
C4 C5 Mo1 Se1 -47.2(4)
C10 C5 Mo1 Se1 -168.0(4)
C1 C5 Mo1 Co1 -122.1(3)
C4 C5 Mo1 Co1 121.4(3)
C10 C5 Mo1 Co1 0.5(6)
C1 C5 Mo1 Co2 164.1(3)
C4 C5 Mo1 Co2 47.6(4)
C10 C5 Mo1 Co2 -73.3(6)
C1 C5 Mo1 Mo2 -43.9(5)
C4 C5 Mo1 Mo2 -160.4(3)
C10 C5 Mo1 Mo2 78.7(6)
C5 C4 Mo1 C22 -86.0(4)
C3 C4 Mo1 C22 158.9(4)
C9 C4 Mo1 C22 37.5(5)
C5 C4 Mo1 B2 -23.1(4)
C3 C4 Mo1 B2 -138.2(3)
C9 C4 Mo1 B2 100.4(5)
C5 C4 Mo1 B1 30.6(5)
C3 C4 Mo1 B1 -84.4(4)
C9 C4 Mo1 B1 154.1(5)
C3 C4 Mo1 C5 -115.0(5)
C9 C4 Mo1 C5 123.5(7)
C5 C4 Mo1 C3 115.0(5)
C9 C4 Mo1 C3 -121.5(6)
C5 C4 Mo1 C2 77.5(3)
C3 C4 Mo1 C2 -37.6(3)
C9 C4 Mo1 C2 -159.0(6)
C5 C4 Mo1 C1 36.6(3)
C3 C4 Mo1 C1 -78.5(3)
C9 C4 Mo1 C1 160.1(6)
C5 C4 Mo1 Se1 150.4(3)
C3 C4 Mo1 Se1 35.4(3)
C9 C4 Mo1 Se1 -86.1(5)
C5 C4 Mo1 Co1 -87.0(3)
C3 C4 Mo1 Co1 157.9(2)
C9 C4 Mo1 Co1 36.5(6)
C5 C4 Mo1 Co2 -151.7(3)
C3 C4 Mo1 Co2 93.2(3)
C9 C4 Mo1 Co2 -28.2(5)
C5 C4 Mo1 Mo2 146.3(5)
C3 C4 Mo1 Mo2 31.2(7)
C9 C4 Mo1 Mo2 -90.2(7)
C2 C3 Mo1 C22 -138.9(3)
C4 C3 Mo1 C22 -23.6(4)
C8 C3 Mo1 C22 98.6(5)
C2 C3 Mo1 B2 -46.2(5)
C4 C3 Mo1 B2 69.1(4)
C8 C3 Mo1 B2 -168.8(4)
C2 C3 Mo1 B1 12.1(4)
C4 C3 Mo1 B1 127.4(3)
C8 C3 Mo1 B1 -110.5(5)
C2 C3 Mo1 C5 -77.6(3)
C4 C3 Mo1 C5 37.7(3)
C8 C3 Mo1 C5 159.8(5)
C2 C3 Mo1 C4 -115.3(4)
C8 C3 Mo1 C4 122.2(6)
C4 C3 Mo1 C2 115.3(4)
C8 C3 Mo1 C2 -122.5(6)
C2 C3 Mo1 C1 -36.9(3)
C4 C3 Mo1 C1 78.4(3)
C8 C3 Mo1 C1 -159.5(5)
C2 C3 Mo1 Se1 96.8(3)
C4 C3 Mo1 Se1 -147.9(3)
C8 C3 Mo1 Se1 -25.7(4)
C2 C3 Mo1 Co1 -179.3(3)
C4 C3 Mo1 Co1 -64.0(6)
C8 C3 Mo1 Co1 58.1(7)
C2 C3 Mo1 Co2 140.8(3)
C4 C3 Mo1 Co2 -103.9(3)
C8 C3 Mo1 Co2 18.3(5)
C2 C3 Mo1 Mo2 74.6(3)
C4 C3 Mo1 Mo2 -170.1(2)
C8 C3 Mo1 Mo2 -47.9(5)
C1 C2 Mo1 C22 -52.6(4)
C3 C2 Mo1 C22 63.4(4)
C7 C2 Mo1 C22 -175.2(5)
C1 C2 Mo1 B2 35.1(3)
C3 C2 Mo1 B2 151.2(3)
C7 C2 Mo1 B2 -87.5(5)
C1 C2 Mo1 B1 73.7(3)
C3 C2 Mo1 B1 -170.2(3)
C7 C2 Mo1 B1 -48.9(5)
C1 C2 Mo1 C5 -36.6(3)
C3 C2 Mo1 C5 79.5(3)
C7 C2 Mo1 C5 -159.2(6)
C1 C2 Mo1 C4 -78.1(3)
C3 C2 Mo1 C4 38.0(3)
C7 C2 Mo1 C4 159.3(6)
C1 C2 Mo1 C3 -116.1(4)
C7 C2 Mo1 C3 121.3(6)
C3 C2 Mo1 C1 116.1(4)
C7 C2 Mo1 C1 -122.6(6)
C1 C2 Mo1 Se1 162.7(3)
C3 C2 Mo1 Se1 -81.2(3)
C7 C2 Mo1 Se1 40.2(5)
C1 C2 Mo1 Co1 63.3(5)
C3 C2 Mo1 Co1 179.3(3)
C7 C2 Mo1 Co1 -59.3(7)
C1 C2 Mo1 Co2 -174.6(2)
C3 C2 Mo1 Co2 -58.5(3)
C7 C2 Mo1 Co2 62.9(6)
C1 C2 Mo1 Mo2 116.7(3)
C3 C2 Mo1 Mo2 -127.2(3)
C7 C2 Mo1 Mo2 -5.8(5)
C5 C1 Mo1 C22 28.6(4)
C2 C1 Mo1 C22 145.4(3)
C6 C1 Mo1 C22 -91.5(6)
C5 C1 Mo1 B2 95.0(3)
C2 C1 Mo1 B2 -148.2(3)
C6 C1 Mo1 B2 -25.0(6)
C5 C1 Mo1 B1 138.9(4)
C2 C1 Mo1 B1 -104.3(3)
C6 C1 Mo1 B1 18.8(6)
C2 C1 Mo1 C5 116.8(4)
C6 C1 Mo1 C5 -120.0(7)
C5 C1 Mo1 C4 -37.3(3)
C2 C1 Mo1 C4 79.5(3)
C6 C1 Mo1 C4 -157.3(7)
C5 C1 Mo1 C3 -79.3(3)
C2 C1 Mo1 C3 37.5(3)
C6 C1 Mo1 C3 160.6(7)
C5 C1 Mo1 C2 -116.8(4)
C6 C1 Mo1 C2 123.2(7)
C5 C1 Mo1 Se1 -137.3(3)
C2 C1 Mo1 Se1 -20.5(3)
C6 C1 Mo1 Se1 102.7(6)
C5 C1 Mo1 Co1 85.8(3)
C2 C1 Mo1 Co1 -157.4(2)
C6 C1 Mo1 Co1 -34.2(7)
C5 C1 Mo1 Co2 -92.6(9)
C2 C1 Mo1 Co2 24.2(10)
C6 C1 Mo1 Co2 147.4(6)
C5 C1 Mo1 Mo2 159.5(2)
C2 C1 Mo1 Mo2 -83.7(3)
C6 C1 Mo1 Mo2 39.4(7)
C23 Co1 Mo1 C22 41.3(3)
C24 Co1 Mo1 C22 -66.4(3)
C21 Co1 Mo1 C22 -157.1(3)
B2 Co1 Mo1 C22 96.5(3)
B3 Co1 Mo1 C22 137.5(3)
Co2 Co1 Mo1 C22 -95.0(2)
Mo2 Co1 Mo1 C22 -167.2(2)
C23 Co1 Mo1 B2 -55.2(3)
C24 Co1 Mo1 B2 -162.9(3)
C21 Co1 Mo1 B2 106.4(3)
C22 Co1 Mo1 B2 -96.5(3)
B3 Co1 Mo1 B2 41.0(2)
Co2 Co1 Mo1 B2 168.46(19)
Mo2 Co1 Mo1 B2 96.21(19)
C23 Co1 Mo1 B1 -100.1(3)
C24 Co1 Mo1 B1 152.2(2)
C21 Co1 Mo1 B1 61.5(2)
C22 Co1 Mo1 B1 -141.4(3)
B2 Co1 Mo1 B1 -44.9(2)
B3 Co1 Mo1 B1 -3.9(2)
Co2 Co1 Mo1 B1 123.58(14)
Mo2 Co1 Mo1 B1 51.33(14)
C23 Co1 Mo1 C5 -0.8(3)
C24 Co1 Mo1 C5 -108.6(3)
C21 Co1 Mo1 C5 160.7(2)
C22 Co1 Mo1 C5 -42.2(3)
B2 Co1 Mo1 C5 54.4(3)
B3 Co1 Mo1 C5 95.4(2)
Co2 Co1 Mo1 C5 -137.17(17)
Mo2 Co1 Mo1 C5 150.58(17)
C23 Co1 Mo1 C4 42.6(3)
C24 Co1 Mo1 C4 -65.1(3)
C21 Co1 Mo1 C4 -155.8(3)
C22 Co1 Mo1 C4 1.3(3)
B2 Co1 Mo1 C4 97.8(3)
B3 Co1 Mo1 C4 138.8(3)
Co2 Co1 Mo1 C4 -93.7(2)
Mo2 Co1 Mo1 C4 -166.0(2)
C23 Co1 Mo1 C3 89.7(5)
C24 Co1 Mo1 C3 -18.1(5)
C21 Co1 Mo1 C3 -108.8(5)
C22 Co1 Mo1 C3 48.3(5)
B2 Co1 Mo1 C3 144.9(5)
B3 Co1 Mo1 C3 -174.1(5)
Co2 Co1 Mo1 C3 -46.7(4)
Mo2 Co1 Mo1 C3 -118.9(4)
C23 Co1 Mo1 C2 -89.0(5)
C24 Co1 Mo1 C2 163.2(5)
C21 Co1 Mo1 C2 72.5(5)
C22 Co1 Mo1 C2 -130.4(5)
B2 Co1 Mo1 C2 -33.8(5)
B3 Co1 Mo1 C2 7.1(4)
Co2 Co1 Mo1 C2 134.6(4)
Mo2 Co1 Mo1 C2 62.4(4)
C23 Co1 Mo1 C1 -43.3(3)
C24 Co1 Mo1 C1 -151.1(3)
C21 Co1 Mo1 C1 118.2(2)
C22 Co1 Mo1 C1 -84.7(3)
B2 Co1 Mo1 C1 11.9(3)
B3 Co1 Mo1 C1 52.8(2)
Co2 Co1 Mo1 C1 -179.68(18)
Mo2 Co1 Mo1 C1 108.07(18)
C23 Co1 Mo1 Se1 172.1(2)
C24 Co1 Mo1 Se1 64.41(19)
C21 Co1 Mo1 Se1 -26.29(17)
C22 Co1 Mo1 Se1 130.8(2)
B2 Co1 Mo1 Se1 -132.66(19)
B3 Co1 Mo1 Se1 -91.66(15)
Co2 Co1 Mo1 Se1 35.81(2)
Mo2 Co1 Mo1 Se1 -36.444(19)
C23 Co1 Mo1 Co2 136.3(3)
C24 Co1 Mo1 Co2 28.61(19)
C21 Co1 Mo1 Co2 -62.09(17)
C22 Co1 Mo1 Co2 95.0(2)
B2 Co1 Mo1 Co2 -168.46(19)
B3 Co1 Mo1 Co2 -127.47(15)
Mo2 Co1 Mo1 Co2 -72.25(2)
C23 Co1 Mo1 Mo2 -151.4(2)
C24 Co1 Mo1 Mo2 100.86(19)
C21 Co1 Mo1 Mo2 10.16(16)
C22 Co1 Mo1 Mo2 167.2(2)
B2 Co1 Mo1 Mo2 -96.21(19)
B3 Co1 Mo1 Mo2 -55.22(15)
Co2 Co1 Mo1 Mo2 72.25(2)
C26 Co2 Mo1 C22 157.3(4)
C25 Co2 Mo1 C22 -70.7(2)
C24 Co2 Mo1 C22 25.5(2)
Se1 Co2 Mo1 C22 -173.36(16)
Co1 Co2 Mo1 C22 54.55(16)
Mo2 Co2 Mo1 C22 122.23(16)
C26 Co2 Mo1 B2 93.6(5)
C25 Co2 Mo1 B2 -134.4(2)
C24 Co2 Mo1 B2 -38.3(2)
Se1 Co2 Mo1 B2 122.91(16)
Co1 Co2 Mo1 B2 -9.18(16)
Mo2 Co2 Mo1 B2 58.50(16)
C26 Co2 Mo1 B1 48.6(5)
C25 Co2 Mo1 B1 -179.5(2)
C24 Co2 Mo1 B1 -83.3(2)
Se1 Co2 Mo1 B1 77.86(16)
Co1 Co2 Mo1 B1 -54.23(16)
Mo2 Co2 Mo1 B1 13.46(16)
C26 Co2 Mo1 C5 -158.1(5)
C25 Co2 Mo1 C5 -26.1(3)
C24 Co2 Mo1 C5 70.0(3)
Se1 Co2 Mo1 C5 -128.8(2)
Co1 Co2 Mo1 C5 99.1(2)
Mo2 Co2 Mo1 C5 166.8(2)
C26 Co2 Mo1 C4 -129.9(4)
C25 Co2 Mo1 C4 2.1(2)
C24 Co2 Mo1 C4 98.3(2)
Se1 Co2 Mo1 C4 -100.55(15)
Co1 Co2 Mo1 C4 127.36(15)
Mo2 Co2 Mo1 C4 -164.96(15)
C26 Co2 Mo1 C3 -90.8(5)
C25 Co2 Mo1 C3 41.2(2)
C24 Co2 Mo1 C3 137.3(2)
Se1 Co2 Mo1 C3 -61.53(14)
Co1 Co2 Mo1 C3 166.38(14)
Mo2 Co2 Mo1 C3 -125.94(14)
C26 Co2 Mo1 C2 -58.7(5)
C25 Co2 Mo1 C2 73.3(3)
C24 Co2 Mo1 C2 169.5(3)
Se1 Co2 Mo1 C2 -29.35(18)
Co1 Co2 Mo1 C2 -161.44(18)
Mo2 Co2 Mo1 C2 -93.75(18)
C26 Co2 Mo1 C1 -78.6(9)
C25 Co2 Mo1 C1 53.3(9)
C24 Co2 Mo1 C1 149.5(9)
Se1 Co2 Mo1 C1 -49.3(8)
Co1 Co2 Mo1 C1 178.6(8)
Mo2 Co2 Mo1 C1 -113.8(8)
C26 Co2 Mo1 Se1 -29.3(4)
C25 Co2 Mo1 Se1 102.69(18)
C24 Co2 Mo1 Se1 -161.19(18)
Co1 Co2 Mo1 Se1 -132.09(3)
Mo2 Co2 Mo1 Se1 -64.41(2)
C26 Co2 Mo1 Co1 102.8(4)
C25 Co2 Mo1 Co1 -125.22(19)
C24 Co2 Mo1 Co1 -29.10(18)
Se1 Co2 Mo1 Co1 132.09(3)
Mo2 Co2 Mo1 Co1 67.68(2)
C26 Co2 Mo1 Mo2 35.1(4)
C25 Co2 Mo1 Mo2 167.09(19)
C24 Co2 Mo1 Mo2 -96.78(18)
Se1 Co2 Mo1 Mo2 64.41(2)
Co1 Co2 Mo1 Mo2 -67.68(2)
O1 C21 Mo2 B3 122.0(9)
Co1 C21 Mo2 B3 -55.88(19)
O1 C21 Mo2 B1 137.5(9)
Co1 C21 Mo2 B1 -40.4(2)
O1 C21 Mo2 C14 -4.7(9)
Co1 C21 Mo2 C14 177.40(18)
O1 C21 Mo2 C13 -16.1(10)
Co1 C21 Mo2 C13 166.08(14)
O1 C21 Mo2 C15 31.0(9)
Co1 C21 Mo2 C15 -146.87(19)
O1 C21 Mo2 C12 21.0(10)
Co1 C21 Mo2 C12 -156.9(2)
O1 C21 Mo2 C11 47.9(9)
Co1 C21 Mo2 C11 -129.98(15)
O1 C21 Mo2 Se1 -119.6(9)
Co1 C21 Mo2 Se1 62.53(18)
O1 C21 Mo2 Co1 177.9(10)
O1 C21 Mo2 Co2 -124.0(9)
Co1 C21 Mo2 Co2 58.12(11)
O1 C21 Mo2 Mo1 -172.4(9)
Co1 C21 Mo2 Mo1 9.75(16)
B1 B3 Mo2 C21 158.7(3)
B2 B3 Mo2 C21 111.9(4)
Co1 B3 Mo2 C21 54.05(18)
B2 B3 Mo2 B1 -46.8(4)
Co1 B3 Mo2 B1 -104.6(3)
B1 B3 Mo2 C14 -131.0(3)
B2 B3 Mo2 C14 -177.8(3)
Co1 B3 Mo2 C14 124.37(18)
B1 B3 Mo2 C13 -91.2(4)
B2 B3 Mo2 C13 -138.0(4)
Co1 B3 Mo2 C13 164.2(2)
B1 B3 Mo2 C15 -118.5(3)
B2 B3 Mo2 C15 -165.3(4)
Co1 B3 Mo2 C15 136.86(19)
B1 B3 Mo2 C12 -65.2(3)
B2 B3 Mo2 C12 -112.0(4)
Co1 B3 Mo2 C12 -169.84(14)
B1 B3 Mo2 C11 -84.7(3)
B2 B3 Mo2 C11 -131.5(4)
Co1 B3 Mo2 C11 170.71(19)
B1 B3 Mo2 Se1 42.2(3)
B2 B3 Mo2 Se1 -4.6(4)
Co1 B3 Mo2 Se1 -62.5(2)
B1 B3 Mo2 Co1 104.6(3)
B2 B3 Mo2 Co1 57.8(3)
B1 B3 Mo2 Co2 95.4(2)
B2 B3 Mo2 Co2 48.7(4)
Co1 B3 Mo2 Co2 -9.17(17)
B1 B3 Mo2 Mo1 46.7(2)
B2 B3 Mo2 Mo1 -0.1(3)
Co1 B3 Mo2 Mo1 -57.95(11)
B3 B1 Mo2 C21 -21.2(3)
B2 B1 Mo2 C21 25.7(3)
Mo1 B1 Mo2 C21 90.2(2)
B2 B1 Mo2 B3 46.9(4)
Mo1 B1 Mo2 B3 111.4(3)
B3 B1 Mo2 C14 86.6(4)
B2 B1 Mo2 C14 133.5(3)
Mo1 B1 Mo2 C14 -162.0(2)
B3 B1 Mo2 C13 130.3(3)
B2 B1 Mo2 C13 177.2(3)
Mo1 B1 Mo2 C13 -118.32(18)
B3 B1 Mo2 C15 67.4(3)
B2 B1 Mo2 C15 114.3(3)
Mo1 B1 Mo2 C15 178.79(16)
B3 B1 Mo2 C12 123.2(3)
B2 B1 Mo2 C12 170.1(3)
Mo1 B1 Mo2 C12 -125.44(19)
B3 B1 Mo2 C11 89.9(3)
B2 B1 Mo2 C11 136.8(3)
Mo1 B1 Mo2 C11 -158.7(2)
B3 B1 Mo2 Se1 -146.4(3)
B2 B1 Mo2 Se1 -99.5(3)
Mo1 B1 Mo2 Se1 -35.05(15)
B3 B1 Mo2 Co1 -52.5(3)
B2 B1 Mo2 Co1 -5.6(3)
Mo1 B1 Mo2 Co1 58.91(13)
B3 B1 Mo2 Co2 -96.1(2)
B2 B1 Mo2 Co2 -49.2(3)
Mo1 B1 Mo2 Co2 15.32(19)
B3 B1 Mo2 Mo1 -111.4(3)
B2 B1 Mo2 Mo1 -64.5(3)
C13 C14 Mo2 C21 -162.5(3)
C15 C14 Mo2 C21 83.7(3)
C19 C14 Mo2 C21 -37.5(5)
C13 C14 Mo2 B3 135.6(3)
C15 C14 Mo2 B3 21.8(4)
C19 C14 Mo2 B3 -99.4(5)
C13 C14 Mo2 B1 81.3(4)
C15 C14 Mo2 B1 -32.5(5)
C19 C14 Mo2 B1 -153.7(4)
C15 C14 Mo2 C13 -113.9(4)
C19 C14 Mo2 C13 125.0(6)
C13 C14 Mo2 C15 113.9(4)
C19 C14 Mo2 C15 -121.1(6)
C13 C14 Mo2 C12 36.9(3)
C15 C14 Mo2 C12 -76.9(3)
C19 C14 Mo2 C12 161.9(6)
C13 C14 Mo2 C11 77.6(3)
C15 C14 Mo2 C11 -36.3(3)
C19 C14 Mo2 C11 -157.4(6)
C13 C14 Mo2 Se1 -38.2(3)
C15 C14 Mo2 Se1 -152.1(3)
C19 C14 Mo2 Se1 86.8(5)
C13 C14 Mo2 Co1 -159.7(2)
C15 C14 Mo2 Co1 86.5(3)
C19 C14 Mo2 Co1 -34.7(6)
C13 C14 Mo2 Co2 -95.7(3)
C15 C14 Mo2 Co2 150.4(2)
C19 C14 Mo2 Co2 29.3(5)
C13 C14 Mo2 Mo1 -35.8(6)
C15 C14 Mo2 Mo1 -149.7(4)
C19 C14 Mo2 Mo1 89.2(7)
C14 C13 Mo2 C21 20.0(4)
C12 C13 Mo2 C21 136.7(3)
C18 C13 Mo2 C21 -100.8(5)
C14 C13 Mo2 B3 -71.8(5)
C12 C13 Mo2 B3 44.9(4)
C18 C13 Mo2 B3 167.4(5)
C14 C13 Mo2 B1 -129.2(3)
C12 C13 Mo2 B1 -12.5(4)
C18 C13 Mo2 B1 109.9(5)
C12 C13 Mo2 C14 116.7(4)
C18 C13 Mo2 C14 -120.8(7)
C14 C13 Mo2 C15 -39.0(3)
C12 C13 Mo2 C15 77.7(3)
C18 C13 Mo2 C15 -159.8(6)
C14 C13 Mo2 C12 -116.7(4)
C18 C13 Mo2 C12 122.4(7)
C14 C13 Mo2 C11 -79.5(3)
C12 C13 Mo2 C11 37.2(3)
C18 C13 Mo2 C11 159.6(6)
C14 C13 Mo2 Se1 145.2(3)
C12 C13 Mo2 Se1 -98.1(3)
C18 C13 Mo2 Se1 24.3(5)
C14 C13 Mo2 Co1 60.0(5)
C12 C13 Mo2 Co1 176.8(3)
C18 C13 Mo2 Co1 -60.8(8)
C14 C13 Mo2 Co2 101.1(3)
C12 C13 Mo2 Co2 -142.2(2)
C18 C13 Mo2 Co2 -19.7(6)
C14 C13 Mo2 Mo1 168.2(2)
C12 C13 Mo2 Mo1 -75.1(3)
C18 C13 Mo2 Mo1 47.3(6)
C11 C15 Mo2 C21 151.3(3)
C14 C15 Mo2 C21 -92.5(3)
C20 C15 Mo2 C21 28.1(5)
C11 C15 Mo2 B3 82.2(3)
C14 C15 Mo2 B3 -161.7(3)
C20 C15 Mo2 B3 -41.0(5)
C11 C15 Mo2 B1 42.6(4)
C14 C15 Mo2 B1 158.7(3)
C20 C15 Mo2 B1 -80.6(5)
C11 C15 Mo2 C14 -116.2(4)
C20 C15 Mo2 C14 120.7(6)
C11 C15 Mo2 C13 -78.0(3)
C14 C15 Mo2 C13 38.1(3)
C20 C15 Mo2 C13 158.8(6)
C11 C15 Mo2 C12 -36.4(3)
C14 C15 Mo2 C12 79.7(3)
C20 C15 Mo2 C12 -159.6(6)
C14 C15 Mo2 C11 116.2(4)
C20 C15 Mo2 C11 -123.2(6)
C11 C15 Mo2 Se1 -71.2(4)
C14 C15 Mo2 Se1 44.9(4)
C20 C15 Mo2 Se1 165.6(4)
C11 C15 Mo2 Co1 121.6(3)
C14 C15 Mo2 Co1 -122.3(3)
C20 C15 Mo2 Co1 -1.6(6)
C11 C15 Mo2 Co2 -165.6(2)
C14 C15 Mo2 Co2 -49.4(4)
C20 C15 Mo2 Co2 71.3(5)
C11 C15 Mo2 Mo1 44.8(5)
C14 C15 Mo2 Mo1 161.0(2)
C20 C15 Mo2 Mo1 -78.3(6)
C11 C12 Mo2 C21 48.0(4)
C13 C12 Mo2 C21 -67.4(4)
C17 C12 Mo2 C21 171.7(5)
C11 C12 Mo2 B3 -36.0(4)
C13 C12 Mo2 B3 -151.4(3)
C17 C12 Mo2 B3 87.7(5)
C11 C12 Mo2 B1 -74.8(3)
C13 C12 Mo2 B1 169.8(3)
C17 C12 Mo2 B1 48.9(5)
C11 C12 Mo2 C14 78.5(3)
C13 C12 Mo2 C14 -36.9(3)
C17 C12 Mo2 C14 -157.8(6)
C11 C12 Mo2 C13 115.4(4)
C17 C12 Mo2 C13 -120.9(6)
C11 C12 Mo2 C15 36.1(3)
C13 C12 Mo2 C15 -79.3(3)
C17 C12 Mo2 C15 159.8(6)
C13 C12 Mo2 C11 -115.4(4)
C17 C12 Mo2 C11 123.7(7)
C11 C12 Mo2 Se1 -164.2(3)
C13 C12 Mo2 Se1 80.4(3)
C17 C12 Mo2 Se1 -40.5(5)
C11 C12 Mo2 Co1 -61.7(5)
C13 C12 Mo2 Co1 -177.1(3)
C17 C12 Mo2 Co1 62.0(7)
C11 C12 Mo2 Co2 172.9(2)
C13 C12 Mo2 Co2 57.5(3)
C17 C12 Mo2 Co2 -63.4(6)
C11 C12 Mo2 Mo1 -117.5(3)
C13 C12 Mo2 Mo1 127.1(2)
C17 C12 Mo2 Mo1 6.2(6)
C15 C11 Mo2 C21 -31.0(3)
C12 C11 Mo2 C21 -148.5(3)
C16 C11 Mo2 C21 90.9(6)
C15 C11 Mo2 B3 -95.6(3)
C12 C11 Mo2 B3 147.0(3)
C16 C11 Mo2 B3 26.3(5)
C15 C11 Mo2 B1 -139.5(3)
C12 C11 Mo2 B1 103.1(3)
C16 C11 Mo2 B1 -17.6(5)
C15 C11 Mo2 C14 38.1(3)
C12 C11 Mo2 C14 -79.4(3)
C16 C11 Mo2 C14 160.0(6)
C15 C11 Mo2 C13 79.6(3)
C12 C11 Mo2 C13 -37.9(3)
C16 C11 Mo2 C13 -158.5(6)
C12 C11 Mo2 C15 -117.4(4)
C16 C11 Mo2 C15 121.9(7)
C15 C11 Mo2 C12 117.4(4)
C16 C11 Mo2 C12 -120.7(7)
C15 C11 Mo2 Se1 136.5(3)
C12 C11 Mo2 Se1 19.0(3)
C16 C11 Mo2 Se1 -101.7(5)
C15 C11 Mo2 Co1 -85.5(3)
C12 C11 Mo2 Co1 157.1(2)
C16 C11 Mo2 Co1 36.4(6)
C15 C11 Mo2 Co2 83.6(9)
C12 C11 Mo2 Co2 -33.8(10)
C16 C11 Mo2 Co2 -154.5(7)
C15 C11 Mo2 Mo1 -159.2(2)
C12 C11 Mo2 Mo1 83.3(3)
C16 C11 Mo2 Mo1 -37.4(6)
C23 Co1 Mo2 C21 -49.5(4)
C24 Co1 Mo2 C21 65.2(3)
C22 Co1 Mo2 C21 157.3(3)
B2 Co1 Mo2 C21 -135.7(2)
B3 Co1 Mo2 C21 -95.2(3)
Co2 Co1 Mo2 C21 95.85(19)
Mo1 Co1 Mo2 C21 168.34(19)
C23 Co1 Mo2 B3 45.6(4)
C24 Co1 Mo2 B3 160.4(3)
C21 Co1 Mo2 B3 95.2(3)
C22 Co1 Mo2 B3 -107.6(3)
B2 Co1 Mo2 B3 -40.6(2)
Co2 Co1 Mo2 B3 -169.0(2)
Mo1 Co1 Mo2 B3 -96.5(2)
C23 Co1 Mo2 B1 90.5(4)
C24 Co1 Mo2 B1 -154.8(2)
C21 Co1 Mo2 B1 140.0(2)
C22 Co1 Mo2 B1 -62.7(2)
B2 Co1 Mo2 B1 4.3(2)
B3 Co1 Mo2 B1 44.8(2)
Co2 Co1 Mo2 B1 -124.15(14)
Mo1 Co1 Mo2 B1 -51.66(14)
C23 Co1 Mo2 C14 -53.2(4)
C24 Co1 Mo2 C14 61.6(3)
C21 Co1 Mo2 C14 -3.7(3)
C22 Co1 Mo2 C14 153.6(3)
B2 Co1 Mo2 C14 -139.4(2)
B3 Co1 Mo2 C14 -98.8(3)
Co2 Co1 Mo2 C14 92.18(18)
Mo1 Co1 Mo2 C14 164.67(18)
C23 Co1 Mo2 C13 -97.5(5)
C24 Co1 Mo2 C13 17.2(4)
C21 Co1 Mo2 C13 -48.0(4)
C22 Co1 Mo2 C13 109.3(4)
B2 Co1 Mo2 C13 176.3(4)
B3 Co1 Mo2 C13 -143.2(4)
Co2 Co1 Mo2 C13 47.9(4)
Mo1 Co1 Mo2 C13 120.4(4)
C23 Co1 Mo2 C15 -9.1(4)
C24 Co1 Mo2 C15 105.6(2)
C21 Co1 Mo2 C15 40.4(2)
C22 Co1 Mo2 C15 -162.3(2)
B2 Co1 Mo2 C15 -95.4(2)
B3 Co1 Mo2 C15 -54.8(3)
Co2 Co1 Mo2 C15 136.23(16)
Mo1 Co1 Mo2 C15 -151.28(16)
C23 Co1 Mo2 C12 76.6(5)
C24 Co1 Mo2 C12 -168.7(4)
C21 Co1 Mo2 C12 126.1(4)
C22 Co1 Mo2 C12 -76.6(4)
B2 Co1 Mo2 C12 -9.6(4)
B3 Co1 Mo2 C12 31.0(4)
Co2 Co1 Mo2 C12 -138.0(4)
Mo1 Co1 Mo2 C12 -65.5(4)
C23 Co1 Mo2 C11 32.7(4)
C24 Co1 Mo2 C11 147.4(2)
C21 Co1 Mo2 C11 82.2(2)
C22 Co1 Mo2 C11 -120.5(3)
B2 Co1 Mo2 C11 -53.5(2)
B3 Co1 Mo2 C11 -13.0(3)
Co2 Co1 Mo2 C11 178.03(18)
Mo1 Co1 Mo2 C11 -109.48(18)
C23 Co1 Mo2 Se1 178.6(4)
C24 Co1 Mo2 Se1 -66.64(18)
C21 Co1 Mo2 Se1 -131.86(19)
C22 Co1 Mo2 Se1 25.41(19)
B2 Co1 Mo2 Se1 92.40(15)
B3 Co1 Mo2 Se1 133.0(2)
Co2 Co1 Mo2 Se1 -36.01(3)
Mo1 Co1 Mo2 Se1 36.476(19)
C23 Co1 Mo2 Co2 -145.4(4)
C24 Co1 Mo2 Co2 -30.63(18)
C21 Co1 Mo2 Co2 -95.85(19)
C22 Co1 Mo2 Co2 61.43(19)
B2 Co1 Mo2 Co2 128.42(15)
B3 Co1 Mo2 Co2 169.0(2)
Mo1 Co1 Mo2 Co2 72.49(2)
C23 Co1 Mo2 Mo1 142.1(4)
C24 Co1 Mo2 Mo1 -103.12(18)
C21 Co1 Mo2 Mo1 -168.34(19)
C22 Co1 Mo2 Mo1 -11.06(19)
B2 Co1 Mo2 Mo1 55.93(15)
B3 Co1 Mo2 Mo1 96.5(2)
Co2 Co1 Mo2 Mo1 -72.49(2)
C26 Co2 Mo2 C21 74.8(2)
C25 Co2 Mo2 C21 -154.3(5)
C24 Co2 Mo2 C21 -21.6(2)
Se1 Co2 Mo2 C21 175.31(15)
Co1 Co2 Mo2 C21 -52.87(15)
Mo1 Co2 Mo2 C21 -120.29(15)
C26 Co2 Mo2 B3 136.5(3)
C25 Co2 Mo2 B3 -92.7(5)
C24 Co2 Mo2 B3 40.1(3)
Se1 Co2 Mo2 B3 -123.02(16)
Co1 Co2 Mo2 B3 8.80(16)
Mo1 Co2 Mo2 B3 -58.62(16)
C26 Co2 Mo2 B1 -178.4(3)
C25 Co2 Mo2 B1 -47.6(5)
C24 Co2 Mo2 B1 85.2(3)
Se1 Co2 Mo2 B1 -77.95(17)
Co1 Co2 Mo2 B1 53.87(17)
Mo1 Co2 Mo2 B1 -13.55(17)
C26 Co2 Mo2 C14 -0.3(2)
C25 Co2 Mo2 C14 130.5(5)
C24 Co2 Mo2 C14 -96.8(2)
Se1 Co2 Mo2 C14 100.12(14)
Co1 Co2 Mo2 C14 -128.06(15)
Mo1 Co2 Mo2 C14 164.53(14)
C26 Co2 Mo2 C13 -38.9(2)
C25 Co2 Mo2 C13 91.9(5)
C24 Co2 Mo2 C13 -135.3(2)
Se1 Co2 Mo2 C13 61.54(14)
Co1 Co2 Mo2 C13 -166.64(14)
Mo1 Co2 Mo2 C13 125.94(14)
C26 Co2 Mo2 C15 29.1(3)
C25 Co2 Mo2 C15 159.9(5)
C24 Co2 Mo2 C15 -67.3(3)
Se1 Co2 Mo2 C15 129.6(2)
Co1 Co2 Mo2 C15 -98.6(2)
Mo1 Co2 Mo2 C15 -166.0(2)
C26 Co2 Mo2 C12 -70.9(3)
C25 Co2 Mo2 C12 59.9(5)
C24 Co2 Mo2 C12 -167.3(3)
Se1 Co2 Mo2 C12 29.59(19)
Co1 Co2 Mo2 C12 161.41(19)
Mo1 Co2 Mo2 C12 94.00(19)
C26 Co2 Mo2 C11 -42.7(9)
C25 Co2 Mo2 C11 88.2(10)
C24 Co2 Mo2 C11 -139.1(9)
Se1 Co2 Mo2 C11 57.8(9)
Co1 Co2 Mo2 C11 -170.4(9)
Mo1 Co2 Mo2 C11 122.2(9)
C26 Co2 Mo2 Se1 -100.5(2)
C25 Co2 Mo2 Se1 30.4(5)
C24 Co2 Mo2 Se1 163.1(2)
Co1 Co2 Mo2 Se1 131.82(3)
Mo1 Co2 Mo2 Se1 64.40(2)
C26 Co2 Mo2 Co1 127.7(2)
C25 Co2 Mo2 Co1 -101.5(5)
C24 Co2 Mo2 Co1 31.3(2)
Se1 Co2 Mo2 Co1 -131.82(3)
Mo1 Co2 Mo2 Co1 -67.42(2)
C26 Co2 Mo2 Mo1 -164.9(2)
C25 Co2 Mo2 Mo1 -34.0(5)
C24 Co2 Mo2 Mo1 98.7(2)
Se1 Co2 Mo2 Mo1 -64.40(2)
Co1 Co2 Mo2 Mo1 67.42(2)
C22 Mo1 Mo2 C21 1.1(2)
B2 Mo1 Mo2 C21 -62.8(2)
B1 Mo1 Mo2 C21 -105.1(3)
C5 Mo1 Mo2 C21 -104.2(4)
C4 Mo1 Mo2 C21 126.7(6)
C3 Mo1 Mo2 C21 150.5(2)
C2 Mo1 Mo2 C21 -171.7(2)
C1 Mo1 Mo2 C21 -133.0(2)
Se1 Mo1 Mo2 C21 121.88(15)
Co1 Mo1 Mo2 C21 -9.07(15)
Co2 Mo1 Mo2 C21 57.19(15)
C22 Mo1 Mo2 B3 64.0(2)
B2 Mo1 Mo2 B3 0.1(2)
B1 Mo1 Mo2 B3 -42.2(3)
C5 Mo1 Mo2 B3 -41.3(4)
C4 Mo1 Mo2 B3 -170.5(6)
C3 Mo1 Mo2 B3 -146.7(2)
C2 Mo1 Mo2 B3 -108.8(2)
C1 Mo1 Mo2 B3 -70.2(2)
Se1 Mo1 Mo2 B3 -175.26(16)
Co1 Mo1 Mo2 B3 53.78(16)
Co2 Mo1 Mo2 B3 120.05(16)
C22 Mo1 Mo2 B1 106.2(3)
B2 Mo1 Mo2 B1 42.3(3)
C5 Mo1 Mo2 B1 0.9(4)
C4 Mo1 Mo2 B1 -128.2(6)
C3 Mo1 Mo2 B1 -104.4(3)
C2 Mo1 Mo2 B1 -66.6(3)
C1 Mo1 Mo2 B1 -27.9(3)
Se1 Mo1 Mo2 B1 -133.0(2)
Co1 Mo1 Mo2 B1 96.0(2)
Co2 Mo1 Mo2 B1 162.3(2)
C22 Mo1 Mo2 C14 -123.6(5)
B2 Mo1 Mo2 C14 172.5(5)
B1 Mo1 Mo2 C14 130.2(5)
C5 Mo1 Mo2 C14 131.1(6)
C4 Mo1 Mo2 C14 1.9(7)
C3 Mo1 Mo2 C14 25.7(5)
C2 Mo1 Mo2 C14 63.6(5)
C1 Mo1 Mo2 C14 102.2(5)
Se1 Mo1 Mo2 C14 -2.9(5)
Co1 Mo1 Mo2 C14 -133.8(5)
Co2 Mo1 Mo2 C14 -67.6(5)
C22 Mo1 Mo2 C13 -150.5(2)
B2 Mo1 Mo2 C13 145.6(2)
B1 Mo1 Mo2 C13 103.3(3)
C5 Mo1 Mo2 C13 104.2(4)
C4 Mo1 Mo2 C13 -24.9(6)
C3 Mo1 Mo2 C13 -1.1(2)
C2 Mo1 Mo2 C13 36.7(2)
C1 Mo1 Mo2 C13 75.4(3)
Se1 Mo1 Mo2 C13 -29.71(18)
Co1 Mo1 Mo2 C13 -160.66(18)
Co2 Mo1 Mo2 C13 -94.40(18)
C22 Mo1 Mo2 C15 103.4(3)
B2 Mo1 Mo2 C15 39.5(4)
B1 Mo1 Mo2 C15 -2.9(4)
C5 Mo1 Mo2 C15 -2.0(4)
C4 Mo1 Mo2 C15 -131.1(6)
C3 Mo1 Mo2 C15 -107.3(3)
C2 Mo1 Mo2 C15 -69.4(3)
C1 Mo1 Mo2 C15 -30.8(4)
Se1 Mo1 Mo2 C15 -135.9(3)
Co1 Mo1 Mo2 C15 93.2(3)
Co2 Mo1 Mo2 C15 159.4(3)
C22 Mo1 Mo2 C12 171.5(2)
B2 Mo1 Mo2 C12 107.6(2)
B1 Mo1 Mo2 C12 65.3(3)
C5 Mo1 Mo2 C12 66.2(4)
C4 Mo1 Mo2 C12 -63.0(6)
C3 Mo1 Mo2 C12 -39.2(2)
C2 Mo1 Mo2 C12 -1.3(2)
C1 Mo1 Mo2 C12 37.3(2)
Se1 Mo1 Mo2 C12 -67.76(15)
Co1 Mo1 Mo2 C12 161.28(15)
Co2 Mo1 Mo2 C12 -132.45(15)
C22 Mo1 Mo2 C11 132.9(2)
B2 Mo1 Mo2 C11 69.0(2)
B1 Mo1 Mo2 C11 26.6(3)
C5 Mo1 Mo2 C11 27.6(4)
C4 Mo1 Mo2 C11 -101.6(6)
C3 Mo1 Mo2 C11 -77.8(2)
C2 Mo1 Mo2 C11 -39.9(2)
C1 Mo1 Mo2 C11 -1.3(2)
Se1 Mo1 Mo2 C11 -106.38(16)
Co1 Mo1 Mo2 C11 122.66(15)
Co2 Mo1 Mo2 C11 -171.07(15)
C22 Mo1 Mo2 Se1 -120.75(17)
B2 Mo1 Mo2 Se1 175.34(18)
B1 Mo1 Mo2 Se1 133.0(2)
C5 Mo1 Mo2 Se1 133.9(3)
C4 Mo1 Mo2 Se1 4.8(5)
C3 Mo1 Mo2 Se1 28.58(17)
C2 Mo1 Mo2 Se1 66.45(15)
C1 Mo1 Mo2 Se1 105.11(18)
Co1 Mo1 Mo2 Se1 -130.95(3)
Co2 Mo1 Mo2 Se1 -64.69(2)
C22 Mo1 Mo2 Co1 10.20(17)
B2 Mo1 Mo2 Co1 -53.70(18)
B1 Mo1 Mo2 Co1 -96.0(2)
C5 Mo1 Mo2 Co1 -95.1(3)
C4 Mo1 Mo2 Co1 135.8(5)
C3 Mo1 Mo2 Co1 159.54(17)
C2 Mo1 Mo2 Co1 -162.60(15)
C1 Mo1 Mo2 Co1 -123.94(19)
Se1 Mo1 Mo2 Co1 130.95(3)
Co2 Mo1 Mo2 Co1 66.26(3)
C22 Mo1 Mo2 Co2 -56.06(17)
B2 Mo1 Mo2 Co2 -119.97(18)
B1 Mo1 Mo2 Co2 -162.3(2)
C5 Mo1 Mo2 Co2 -161.4(3)
C4 Mo1 Mo2 Co2 69.5(5)
C3 Mo1 Mo2 Co2 93.27(17)
C2 Mo1 Mo2 Co2 131.14(15)
C1 Mo1 Mo2 Co2 169.80(19)
Se1 Mo1 Mo2 Co2 64.69(2)
Co1 Mo1 Mo2 Co2 -66.26(3)
C26 Co2 Se1 Mo2 85.78(19)
C25 Co2 Se1 Mo2 -168.1(2)
C24 Co2 Se1 Mo2 -38.2(4)
Co1 Co2 Se1 Mo2 -40.75(3)
Mo1 Co2 Se1 Mo2 -81.201(18)
C26 Co2 Se1 Mo1 166.98(19)
C25 Co2 Se1 Mo1 -86.9(2)
C24 Co2 Se1 Mo1 43.0(4)
Co1 Co2 Se1 Mo1 40.45(3)
Mo2 Co2 Se1 Mo1 81.201(18)
C21 Mo2 Se1 Co2 -5.31(17)
B3 Mo2 Se1 Co2 80.75(19)
B1 Mo2 Se1 Co2 108.35(16)
C14 Mo2 Se1 Co2 -105.56(13)
C13 Mo2 Se1 Co2 -126.38(14)
C15 Mo2 Se1 Co2 -132.2(2)
C12 Mo2 Se1 Co2 -160.88(13)
C11 Mo2 Se1 Co2 -171.46(14)
Co1 Mo2 Se1 Co2 37.14(3)
Mo1 Mo2 Se1 Co2 75.25(2)
C21 Mo2 Se1 Mo1 -80.55(17)
B3 Mo2 Se1 Mo1 5.50(18)
B1 Mo2 Se1 Mo1 33.10(16)
C14 Mo2 Se1 Mo1 179.19(13)
C13 Mo2 Se1 Mo1 158.37(14)
C15 Mo2 Se1 Mo1 152.6(2)
C12 Mo2 Se1 Mo1 123.87(13)
C11 Mo2 Se1 Mo1 113.29(14)
Co1 Mo2 Se1 Mo1 -38.11(2)
Co2 Mo2 Se1 Mo1 -75.25(2)
C22 Mo1 Se1 Co2 7.52(18)
B2 Mo1 Se1 Co2 -80.6(2)
B1 Mo1 Se1 Co2 -108.08(17)
C5 Mo1 Se1 Co2 133.5(2)
C4 Mo1 Se1 Co2 106.13(14)
C3 Mo1 Se1 Co2 125.81(13)
C2 Mo1 Se1 Co2 160.53(13)
C1 Mo1 Se1 Co2 171.95(14)
Co1 Mo1 Se1 Co2 -36.96(2)
Mo2 Mo1 Se1 Co2 -75.17(2)
C22 Mo1 Se1 Mo2 82.69(18)
B2 Mo1 Se1 Mo2 -5.4(2)
B1 Mo1 Se1 Mo2 -32.92(17)
C5 Mo1 Se1 Mo2 -151.3(2)
C4 Mo1 Se1 Mo2 -178.70(14)
C3 Mo1 Se1 Mo2 -159.03(13)
C2 Mo1 Se1 Mo2 -124.30(13)
C1 Mo1 Se1 Mo2 -112.89(14)
Co1 Mo1 Se1 Mo2 38.20(2)
Co2 Mo1 Se1 Mo2 75.17(2)
